data_7251011
loop_
_publ_author_name
'Douib, Haiet'
'Lefeuvre, Bertrand'
'Flores Gonzalez, Jessica'
'Dorcet, Vincent'
'Pointillart, Fabrice'

_publ_section_title
;
 Versatility of the methyl-bipyrimidine-<i>N</i>-oxide ligand for the
 design of lanthanide single-molecule magnets.
;
_journal_issue 47
_journal_name_full CrystEngComm
_journal_page_first 7677
_journal_page_last 7688
_journal_paper_doi 10.1039/d5ce00831j
_journal_volume 27
_journal_year 2025
_chemical_absolute_configuration rm/ad/rmad/syn/unk/.
_chemical_compound_source 'synthesis as described'
_chemical_formula_moiety 'C93 H92 Dy2 F42 N4 O13'
_chemical_formula_sum 'C93 H92 Dy2 F42 N4 O13'
_chemical_formula_weight 2596.70
_space_group_crystal_system orthorhombic
_space_group_IT_number 19
_space_group_name_Hall 'P 2ac 2ab'
_space_group_name_H-M_alt 'P 21 21 21'
_atom_sites_solution_hydrogens geom
_atom_sites_solution_primary dual
_atom_sites_solution_secondary difmap
_audit_update_record
;
2025-08-22 deposited with the CCDC.	2025-10-14 downloaded from the CCDC.
;
_cell_angle_alpha 90
_cell_angle_beta 90
_cell_angle_gamma 90
_cell_formula_units_Z 4
_cell_length_a 20.3763(6)
_cell_length_b 21.8829(6)
_cell_length_c 23.9653(8)
_cell_measurement_reflns_used 9963
_cell_measurement_temperature 150(2)
_cell_measurement_theta_max 26.4844
_cell_measurement_theta_min 2.1721
_cell_measurement_wavelength 0.710730
_cell_volume 10685.9(6)
_computing_cell_refinement 'APEX3 (Bruker, 2015)'
_computing_data_collection 'Bruker APEX3 (Bruker, 2015)'
_computing_data_reduction 'SAINT (Bruker, 2014)'
_computing_molecular_graphics
;
   'SXGRAPH (L. Farrugia, 1999), Mercury (CSD, 2020)'
;
_computing_publication_material 'CRYSCALC (T. Roisnel, local program, 2020)'
_computing_structure_refinement 'SHELXL-2018_3 (Sheldrick, 2018)'
_computing_structure_solution 'SHELXT (Sheldrick, 2015)'
_diffrn_ambient_temperature 150(2)
_diffrn_detector CCD-LDI-APEX2
_diffrn_detector_area_resol_mean 10.4167
_diffrn_measured_fraction_theta_full 0.998
_diffrn_measured_fraction_theta_max 0.996
_diffrn_measurement_device_type 'APEXII Bruker-AXS'
_diffrn_measurement_method 'CCD rotation images, thin slices'
_diffrn_orient_matrix_UB_11 0.0223971
_diffrn_orient_matrix_UB_12 0.0196056
_diffrn_orient_matrix_UB_13 -0.0325273
_diffrn_orient_matrix_UB_21 0.0413870
_diffrn_orient_matrix_UB_22 0.0032394
_diffrn_orient_matrix_UB_23 0.0222291
_diffrn_orient_matrix_UB_31 0.0139287
_diffrn_orient_matrix_UB_32 -0.0411512
_diffrn_orient_matrix_UB_33 -0.0137471
_diffrn_radiation_monochromator 'multilayer monochromator'
_diffrn_radiation_probe x-ray
_diffrn_radiation_source 'Incoatec microfocus sealed tube'
_diffrn_radiation_type MoK\a
_diffrn_radiation_wavelength 0.71073
_diffrn_reflns_av_R_equivalents 0.0416
_diffrn_reflns_av_unetI/netI 0.0590
_diffrn_reflns_limit_h_max 26
_diffrn_reflns_limit_h_min -26
_diffrn_reflns_limit_k_max 28
_diffrn_reflns_limit_k_min -20
_diffrn_reflns_limit_l_max 31
_diffrn_reflns_limit_l_min -29
_diffrn_reflns_number 73824
_diffrn_reflns_theta_full 25.242
_diffrn_reflns_theta_max 27.519
_diffrn_reflns_theta_min 2.363
_diffrn_source_current 1.0
_diffrn_source_power 50.0
_diffrn_source_voltage 50.0
_exptl_absorpt_coefficient_mu 1.519
_exptl_absorpt_correction_T_max 0.772
_exptl_absorpt_correction_T_min 0.644
_exptl_absorpt_correction_type multi-scan
_exptl_absorpt_process_details
;
  [Sheldrick, G.M. (2014). SADABS Bruker AXS Inc., Madison, Wisconsin, USA]
;
_exptl_crystal_colour yellow
_exptl_crystal_density_diffrn 1.614
_exptl_crystal_description prism
_exptl_crystal_F_000 5168
_exptl_crystal_size_max 0.400
_exptl_crystal_size_mid 0.200
_exptl_crystal_size_min 0.170
_refine_diff_density_max 0.979
_refine_diff_density_min -0.812
_refine_diff_density_rms 0.099
_refine_ls_abs_structure_details
;
Flack x determined using 7883 quotients [(I+)-(I-)]/[(I+)+(I-)]
(Parsons, Flack and Wagner, Acta Cryst. B69 (2013) 249-259).
;
_refine_ls_abs_structure_Flack -0.033(3)
_refine_ls_extinction_method none
_refine_ls_goodness_of_fit_ref 1.040
_refine_ls_hydrogen_treatment constr
_refine_ls_matrix_type full
_refine_ls_number_parameters 1404
_refine_ls_number_reflns 24497
_refine_ls_number_restraints 123
_refine_ls_restrained_S_all 1.074
_refine_ls_R_factor_all 0.0609
_refine_ls_R_factor_gt 0.0386
_refine_ls_shift/su_max 0.002
_refine_ls_shift/su_mean 0.000
_refine_ls_structure_factor_coef Fsqd
_refine_ls_weighting_details 'w=1/[\s^2^(Fo^2^)+(0.0396P)^2^+6.3658P] where P=(Fo^2^+2Fc^2^)/3'
_refine_ls_weighting_scheme calc
_refine_ls_wR_factor_gt 0.0793
_refine_ls_wR_factor_ref 0.0900
_reflns_Friedel_coverage 0.856
_reflns_Friedel_fraction_full 1.000
_reflns_Friedel_fraction_max 0.995
_reflns_number_gt 19822
_reflns_number_total 24497
_reflns_threshold_expression >2sigma(I)
_cod_data_source_file d5ce00831j2.cif
_cod_data_source_block HD396p
_cod_depositor_comments 'Adding full bibliography for 7251008--7251017.cif.'
_cod_database_code 7251011

loop_
_space_group_symop_operation_xyz
'x, y, z'
'-x+1/2, -y, z+1/2'
'-x, y+1/2, -z+1/2'
'x+1/2, -y+1/2, -z'

loop_
_atom_site_label
_atom_site_type_symbol
_atom_site_fract_x
_atom_site_fract_y
_atom_site_fract_z
_atom_site_U_iso_or_equiv
_atom_site_adp_type
_atom_site_occupancy
_atom_site_site_symmetry_order
_atom_site_calc_flag
_atom_site_refinement_flags_posn
_atom_site_refinement_flags_adp
_atom_site_refinement_flags_occupancy
_atom_site_disorder_assembly
_atom_site_disorder_group
Dy1 Dy 0.45152(2) 0.65637(2) 0.21937(2) 0.02193(7) Uani 1 1 d . . . . .
Dy2 Dy 0.78473(2) 0.68586(2) 0.28904(2) 0.02343(8) Uani 1 1 d . . . . .
O1 O 0.4351(2) 0.5773(2) 0.1603(2) 0.0273(11) Uani 1 1 d . . . . .
O2 O 0.3445(2) 0.6707(2) 0.18681(19) 0.0269(11) Uani 1 1 d . . . . .
O3 O 0.4204(2) 0.7024(2) 0.29902(19) 0.0270(11) Uani 1 1 d . . . . .
O4 O 0.3903(2) 0.5823(2) 0.2705(2) 0.0279(11) Uani 1 1 d . . . . .
O5 O 0.4537(2) 0.7502(2) 0.1779(2) 0.0330(11) Uani 1 1 d . . . . .
O6 O 0.5433(2) 0.6538(2) 0.15745(18) 0.0287(10) Uani 1 1 d . . . . .
O7 O 0.5258(2) 0.5965(2) 0.2699(2) 0.0289(11) Uani 1 1 d . . . . .
O101 O 0.7806(2) 0.7525(2) 0.36223(19) 0.0285(10) Uani 1 1 d . . . . .
O102 O 0.7104(2) 0.6406(2) 0.3544(2) 0.0284(11) Uani 1 1 d . . . . .
O103 O 0.8183(2) 0.6591(2) 0.2018(2) 0.0336(11) Uani 1 1 d . . . . .
O104 O 0.7997(2) 0.7781(2) 0.2405(2) 0.0272(11) Uani 1 1 d . . . . .
O105 O 0.8240(2) 0.5909(2) 0.3054(2) 0.0328(12) Uani 1 1 d . . . . .
O106 O 0.8971(2) 0.7002(2) 0.3064(2) 0.0310(12) Uani 1 1 d . . . . .
N1 N 0.5547(3) 0.7174(2) 0.2619(2) 0.0238(12) Uani 1 1 d . . . . .
N2 N 0.6694(2) 0.7325(2) 0.2762(2) 0.0239(12) Uani 1 1 d . . . . .
N3 N 0.6949(3) 0.6197(3) 0.2410(2) 0.0271(13) Uani 1 1 d . . . . .
N4 N 0.5869(3) 0.5877(3) 0.2539(2) 0.0272(13) Uani 1 1 d . . . . .
C1 C 0.4561(7) 0.5153(5) 0.0379(5) 0.076(4) Uani 1 1 d . . . . .
C2 C 0.4079(5) 0.4726(4) 0.0663(4) 0.051(2) Uani 1 1 d . . . . .
C3 C 0.3962(4) 0.4822(3) 0.1300(3) 0.0327(17) Uani 1 1 d . . . . .
C4 C 0.3824(3) 0.5480(3) 0.1485(3) 0.0276(15) Uani 1 1 d . . . . .
C5 C 0.3202(3) 0.5706(3) 0.1486(3) 0.0288(16) Uani 1 1 d . . . . .
C6 C 0.3061(3) 0.6326(3) 0.1664(3) 0.0259(15) Uani 1 1 d . . . . .
C7 C 0.2329(3) 0.6417(3) 0.1592(3) 0.0287(16) Uani 1 1 d . . . . .
C8 C 0.2034(3) 0.6022(4) 0.2066(3) 0.0396(19) Uani 1 1 d . . . . .
H8A H 0.225315 0.610834 0.242583 0.047 Uiso 1 1 calc R U . . .
H8B H 0.155757 0.610001 0.210630 0.047 Uiso 1 1 calc R U . . .
C9 C 0.2162(4) 0.5356(4) 0.1879(3) 0.0426(19) Uani 1 1 d . . . . .
H9A H 0.242925 0.513247 0.215729 0.051 Uiso 1 1 calc R U . . .
H9B H 0.174492 0.513250 0.181846 0.051 Uiso 1 1 calc R U . . .
C10 C 0.2535(3) 0.5441(4) 0.1333(3) 0.0340(17) Uani 1 1 d . . . . .
H10 H 0.254966 0.507263 0.108628 0.041 Uiso 1 1 calc R U . . .
C11 C 0.2109(4) 0.7078(3) 0.1587(3) 0.0378(18) Uani 1 1 d . . . . .
H11A H 0.224603 0.727696 0.193486 0.057 Uiso 1 1 calc R U . . .
H11B H 0.162992 0.709579 0.155520 0.057 Uiso 1 1 calc R U . . .
H11C H 0.230853 0.728948 0.126930 0.057 Uiso 1 1 calc R U . . .
C12 C 0.2202(4) 0.6013(3) 0.1074(3) 0.0348(17) Uani 1 1 d . . . . .
C13 C 0.2535(4) 0.6239(4) 0.0543(3) 0.0406(19) Uani 1 1 d . . . . .
H13A H 0.232142 0.661556 0.041633 0.061 Uiso 1 1 calc R U . . .
H13B H 0.249819 0.592619 0.025171 0.061 Uiso 1 1 calc R U . . .
H13C H 0.299943 0.632042 0.061874 0.061 Uiso 1 1 calc R U . . .
C14 C 0.1465(4) 0.5922(4) 0.0943(4) 0.053(2) Uani 1 1 d . . . . .
H14A H 0.128149 0.630349 0.079568 0.080 Uiso 1 1 calc R U . . .
H14B H 0.123170 0.580789 0.128490 0.080 Uiso 1 1 calc R U . . .
H14C H 0.141408 0.559711 0.066456 0.080 Uiso 1 1 calc R U . . .
C21 C 0.2771(7) 0.7767(5) 0.3437(6) 0.091(4) Uani 1 1 d . U . . .
C22 C 0.3428(6) 0.7918(5) 0.3639(5) 0.073(3) Uani 1 1 d . U . . .
C23 C 0.3909(4) 0.7417(3) 0.3850(3) 0.0394(19) Uani 1 1 d . . . . .
C24 C 0.3958(3) 0.6869(3) 0.3463(3) 0.0272(15) Uani 1 1 d . . . . .
C25 C 0.3744(3) 0.6299(3) 0.3608(3) 0.0261(15) Uani 1 1 d . . . . .
C26 C 0.3725(3) 0.5811(3) 0.3201(3) 0.0257(15) Uani 1 1 d . . . . .
C27 C 0.3445(3) 0.5257(3) 0.3489(3) 0.0285(16) Uani 1 1 d . . . . .
C28 C 0.2699(3) 0.5434(4) 0.3580(3) 0.0381(19) Uani 1 1 d . . . . .
H28A H 0.250233 0.559228 0.323074 0.046 Uiso 1 1 calc R U . . .
H28B H 0.244181 0.507690 0.370856 0.046 Uiso 1 1 calc R U . . .
C29 C 0.2724(4) 0.5933(4) 0.4031(3) 0.044(2) Uani 1 1 d . . . . .
H29A H 0.252536 0.631830 0.389542 0.053 Uiso 1 1 calc R U . . .
H29B H 0.249318 0.580103 0.437383 0.053 Uiso 1 1 calc R U . . .
C30 C 0.3457(4) 0.6012(3) 0.4138(3) 0.0307(16) Uani 1 1 d . . . . .
H30 H 0.356991 0.622985 0.449210 0.037 Uiso 1 1 calc R U . . .
C31 C 0.3555(4) 0.4661(3) 0.3188(3) 0.0408(19) Uani 1 1 d . . . . .
H31A H 0.336857 0.468724 0.281186 0.061 Uiso 1 1 calc R U . . .
H31B H 0.333987 0.433003 0.339404 0.061 Uiso 1 1 calc R U . . .
H31C H 0.402643 0.457931 0.316306 0.061 Uiso 1 1 calc R U . . .
C32 C 0.3725(4) 0.5350(3) 0.4095(3) 0.0315(17) Uani 1 1 d . . . . .
C33 C 0.3436(4) 0.4911(4) 0.4517(3) 0.044(2) Uani 1 1 d . . . . .
H33A H 0.360913 0.449967 0.444994 0.066 Uiso 1 1 calc R U . . .
H33B H 0.295704 0.490600 0.447932 0.066 Uiso 1 1 calc R U . . .
H33C H 0.355446 0.504319 0.489430 0.066 Uiso 1 1 calc R U . . .
C34 C 0.4471(4) 0.5305(3) 0.4112(3) 0.0365(17) Uani 1 1 d . . . . .
H34A H 0.462815 0.542896 0.448162 0.055 Uiso 1 1 calc R U . . .
H34B H 0.465957 0.557365 0.382759 0.055 Uiso 1 1 calc R U . . .
H34C H 0.460405 0.488187 0.403896 0.055 Uiso 1 1 calc R U . . .
C41 C 0.3515(6) 0.8218(6) 0.0960(7) 0.092(5) Uani 1 1 d . . . . .
C42 C 0.4131(6) 0.8561(5) 0.0903(6) 0.081(4) Uani 1 1 d . . . . .
C43 C 0.4689(4) 0.8442(4) 0.1328(4) 0.052(2) Uani 1 1 d . . . . .
C44 C 0.4889(4) 0.7778(3) 0.1419(3) 0.0368(19) Uani 1 1 d . . . . .
C45 C 0.5389(4) 0.7518(4) 0.1113(3) 0.0354(18) Uani 1 1 d . . . . .
C46 C 0.5633(3) 0.6918(4) 0.1224(3) 0.0285(16) Uani 1 1 d . . . . .
C47 C 0.6216(4) 0.6808(4) 0.0843(3) 0.0400(19) Uani 1 1 d . . . . .
C48 C 0.6752(4) 0.7255(4) 0.1076(4) 0.047(2) Uani 1 1 d . . . . .
H48A H 0.679995 0.720675 0.148489 0.057 Uiso 1 1 calc R U . . .
H48B H 0.718223 0.717602 0.089754 0.057 Uiso 1 1 calc R U . . .
C49 C 0.6500(4) 0.7907(4) 0.0929(4) 0.053(2) Uani 1 1 d . . . . .
H49A H 0.644410 0.816083 0.126736 0.064 Uiso 1 1 calc R U . . .
H49B H 0.679906 0.811715 0.066614 0.064 Uiso 1 1 calc R U . . .
C50 C 0.5833(4) 0.7762(4) 0.0653(3) 0.049(2) Uani 1 1 d . . . . .
H50 H 0.564201 0.810297 0.042813 0.059 Uiso 1 1 calc R U . . .
C51 C 0.6440(4) 0.6159(4) 0.0782(4) 0.049(2) Uani 1 1 d . . . . .
H51A H 0.655614 0.599461 0.114941 0.074 Uiso 1 1 calc R U . . .
H51B H 0.682490 0.614439 0.053704 0.074 Uiso 1 1 calc R U . . .
H51C H 0.608604 0.591349 0.061962 0.074 Uiso 1 1 calc R U . . .
C52 C 0.5978(4) 0.7168(5) 0.0319(3) 0.052(2) Uani 1 1 d . . . . .
C53 C 0.6519(5) 0.7237(5) -0.0140(4) 0.071(3) Uani 1 1 d . . . . .
H53A H 0.657155 0.684729 -0.033751 0.107 Uiso 1 1 calc R U . . .
H53B H 0.693586 0.735094 0.003462 0.107 Uiso 1 1 calc R U . . .
H53C H 0.638791 0.755434 -0.040625 0.107 Uiso 1 1 calc R U . . .
C54 C 0.5367(4) 0.6896(5) 0.0046(4) 0.067(3) Uani 1 1 d . . . . .
H54A H 0.546607 0.648415 -0.008978 0.100 Uiso 1 1 calc R U . . .
H54B H 0.523162 0.715444 -0.026748 0.100 Uiso 1 1 calc R U . . .
H54C H 0.501129 0.687573 0.032078 0.100 Uiso 1 1 calc R U . . .
C61 C 0.5446(3) 0.7768(3) 0.2740(3) 0.0266(14) Uani 1 1 d . . . . .
H61 H 0.500993 0.792213 0.274194 0.032 Uiso 1 1 calc R U . . .
C62 C 0.5955(3) 0.8157(3) 0.2862(3) 0.0308(15) Uani 1 1 d . . . . .
H62 H 0.587897 0.857685 0.293914 0.037 Uiso 1 1 calc R U . . .
C63 C 0.6577(3) 0.7917(3) 0.2867(3) 0.0268(14) Uani 1 1 d . . . . .
H63 H 0.693707 0.817841 0.294795 0.032 Uiso 1 1 calc R U . . .
C64 C 0.6167(3) 0.6980(3) 0.2646(3) 0.0206(13) Uani 1 1 d . . . . .
C65 C 0.6324(3) 0.6330(3) 0.2527(3) 0.0226(14) Uani 1 1 d . . . . .
C66 C 0.7120(4) 0.5638(3) 0.2269(4) 0.040(2) Uani 1 1 d . . . . .
H66 H 0.756522 0.555987 0.217571 0.049 Uiso 1 1 calc R U . . .
C67 C 0.6671(4) 0.5157(4) 0.2253(5) 0.055(3) Uani 1 1 d . . . . .
C68 C 0.6041(4) 0.5300(4) 0.2402(4) 0.048(2) Uani 1 1 d . . . . .
H68 H 0.571827 0.498706 0.240841 0.058 Uiso 1 1 calc R U . . .
C69 C 0.6872(5) 0.4526(4) 0.2103(7) 0.095(5) Uani 1 1 d . . . . .
H69A H 0.655220 0.423437 0.225392 0.143 Uiso 1 1 calc R U . . .
H69B H 0.730592 0.443979 0.226084 0.143 Uiso 1 1 calc R U . . .
H69C H 0.688949 0.448563 0.169622 0.143 Uiso 1 1 calc R U . . .
C101 C 0.8742(4) 0.8473(4) 0.4037(4) 0.047(2) Uani 1 1 d . . . . .
C102 C 0.8010(4) 0.8655(3) 0.4105(3) 0.0341(18) Uani 1 1 d . . . . .
C103 C 0.7544(3) 0.8194(3) 0.4372(3) 0.0307(16) Uani 1 1 d . . . . .
C104 C 0.7439(3) 0.7590(3) 0.4054(3) 0.0266(15) Uani 1 1 d . . . . .
C105 C 0.6987(3) 0.7185(3) 0.4244(3) 0.0294(16) Uani 1 1 d . . . . .
C106 C 0.6849(3) 0.6618(3) 0.3978(3) 0.0274(15) Uani 1 1 d . . . . .
C107 C 0.6300(4) 0.6314(3) 0.4311(3) 0.0312(16) Uani 1 1 d . . . . .
C108 C 0.5687(4) 0.6721(4) 0.4173(3) 0.039(2) Uani 1 1 d . . . . .
H10A H 0.564620 0.678879 0.376654 0.047 Uiso 1 1 calc R U . . .
H10B H 0.527858 0.653016 0.431337 0.047 Uiso 1 1 calc R U . . .
C109 C 0.5832(4) 0.7330(4) 0.4484(4) 0.043(2) Uani 1 1 d . . . . .
H10C H 0.584341 0.767943 0.422142 0.052 Uiso 1 1 calc R U . . .
H10D H 0.549936 0.741113 0.477614 0.052 Uiso 1 1 calc R U . . .
C110 C 0.6517(4) 0.7211(4) 0.4743(3) 0.0382(19) Uani 1 1 d . . . . .
H110 H 0.664734 0.749689 0.504917 0.046 Uiso 1 1 calc R U . . .
C111 C 0.6210(4) 0.5637(3) 0.4195(4) 0.0402(19) Uani 1 1 d . . . . .
H11D H 0.608102 0.557958 0.380401 0.060 Uiso 1 1 calc R U . . .
H11E H 0.586664 0.547358 0.443909 0.060 Uiso 1 1 calc R U . . .
H11F H 0.662298 0.542210 0.426543 0.060 Uiso 1 1 calc R U . . .
C112 C 0.6473(4) 0.6532(4) 0.4909(3) 0.0394(18) Uani 1 1 d . . . . .
C113 C 0.5939(5) 0.6395(4) 0.5341(4) 0.057(3) Uani 1 1 d . . . . .
H11G H 0.587435 0.595175 0.536716 0.086 Uiso 1 1 calc R U . . .
H11H H 0.552779 0.658994 0.522746 0.086 Uiso 1 1 calc R U . . .
H11I H 0.607449 0.655390 0.570577 0.086 Uiso 1 1 calc R U . . .
C114 C 0.7108(5) 0.6263(4) 0.5124(4) 0.059(2) Uani 1 1 d . . . . .
H11J H 0.745412 0.631876 0.484410 0.088 Uiso 1 1 calc R U . . .
H11K H 0.704778 0.582550 0.519579 0.088 Uiso 1 1 calc R U . . .
H11L H 0.723451 0.646905 0.547037 0.088 Uiso 1 1 calc R U . . .
C121 C 0.9524(5) 0.5559(4) 0.0890(5) 0.104(5) Uani 1 1 d D . . . .
C122 C 0.9270(4) 0.6002(4) 0.1311(5) 0.074(3) Uani 1 1 d D U . . .
C123 C 0.8685(4) 0.6401(4) 0.1159(3) 0.042(2) Uani 1 1 d . . . . .
C124 C 0.8487(3) 0.6851(4) 0.1619(3) 0.0320(16) Uani 1 1 d . . . . .
C125 C 0.8619(3) 0.7470(4) 0.1588(3) 0.0319(17) Uani 1 1 d . . . . .
C126 C 0.8344(3) 0.7891(3) 0.1980(3) 0.0262(15) Uani 1 1 d . . . . .
C127 C 0.8515(3) 0.8528(3) 0.1776(3) 0.0308(16) Uani 1 1 d . . . . .
C128 C 0.8095(4) 0.8600(4) 0.1232(3) 0.041(2) Uani 1 1 d . . . . .
H12A H 0.763455 0.847685 0.129897 0.049 Uiso 1 1 calc R U . . .
H12B H 0.810283 0.902779 0.109810 0.049 Uiso 1 1 calc R U . . .
C129 C 0.8429(4) 0.8168(4) 0.0806(3) 0.044(2) Uani 1 1 d . . . . .
H12C H 0.811595 0.786047 0.066049 0.053 Uiso 1 1 calc R U . . .
H12D H 0.861854 0.839901 0.048951 0.053 Uiso 1 1 calc R U . . .
C130 C 0.8970(4) 0.7865(4) 0.1162(4) 0.043(2) Uani 1 1 d . . . . .
H130 H 0.932170 0.765279 0.094478 0.051 Uiso 1 1 calc R U . . .
C131 C 0.8412(4) 0.9027(3) 0.2202(4) 0.0444(19) Uani 1 1 d . . . . .
H13D H 0.795842 0.901463 0.233631 0.067 Uiso 1 1 calc R U . . .
H13E H 0.849847 0.942543 0.202910 0.067 Uiso 1 1 calc R U . . .
H13F H 0.871318 0.896610 0.251560 0.067 Uiso 1 1 calc R U . . .
C132 C 0.9211(4) 0.8400(4) 0.1531(3) 0.0408(19) Uani 1 1 d . . . . .
C133 C 0.9491(4) 0.8943(4) 0.1205(4) 0.057(2) Uani 1 1 d . . . . .
H13G H 0.957162 0.928332 0.146191 0.085 Uiso 1 1 calc R U . . .
H13H H 0.917684 0.906979 0.091855 0.085 Uiso 1 1 calc R U . . .
H13I H 0.990455 0.882210 0.102783 0.085 Uiso 1 1 calc R U . . .
C134 C 0.9712(4) 0.8209(4) 0.1971(4) 0.056(2) Uani 1 1 d . . . . .
H13J H 1.012984 0.811148 0.178940 0.083 Uiso 1 1 calc R U . . .
H13K H 0.955052 0.784871 0.217115 0.083 Uiso 1 1 calc R U . . .
H13L H 0.977749 0.854523 0.223584 0.083 Uiso 1 1 calc R U . . .
C141 C 0.8070(8) 0.4851(7) 0.4042(7) 0.115(3) Uani 1 1 d . U . . .
C142 C 0.8585(8) 0.4674(6) 0.3713(7) 0.105(3) Uani 1 1 d . U . . .
C143 C 0.8782(4) 0.4971(4) 0.3163(4) 0.0408(19) Uani 1 1 d . U . . .
C144 C 0.8797(4) 0.5668(3) 0.3165(3) 0.0324(17) Uani 1 1 d . U . . .
C145 C 0.9360(4) 0.5992(3) 0.3284(3) 0.0345(18) Uani 1 1 d . . . . .
C146 C 0.9405(3) 0.6635(3) 0.3219(3) 0.0288(15) Uani 1 1 d . . . . .
C147 C 1.0114(3) 0.6816(4) 0.3347(3) 0.0364(18) Uani 1 1 d . . . . .
C148 C 1.0501(4) 0.6542(4) 0.2852(4) 0.0463(18) Uani 1 1 d . . . . .
H14D H 1.095897 0.669355 0.285250 0.056 Uiso 1 1 calc R U . . .
H14E H 1.029303 0.665406 0.249323 0.056 Uiso 1 1 calc R U . . .
C149 C 1.0484(4) 0.5842(4) 0.2939(4) 0.054(2) Uani 1 1 d . . . . .
H14F H 1.092933 0.567566 0.300648 0.065 Uiso 1 1 calc R U . . .
H14G H 1.028689 0.563079 0.261425 0.065 Uiso 1 1 calc R U . . .
C150 C 1.0044(4) 0.5782(4) 0.3466(4) 0.044(2) Uani 1 1 d . . . . .
H150 H 1.006340 0.537900 0.366217 0.052 Uiso 1 1 calc R U . . .
C151 C 1.0238(4) 0.7474(4) 0.3452(4) 0.043(2) Uani 1 1 d . . . . .
H15A H 1.009205 0.771378 0.312956 0.065 Uiso 1 1 calc R U . . .
H15B H 1.070870 0.753937 0.351123 0.065 Uiso 1 1 calc R U . . .
H15C H 0.999550 0.760385 0.378462 0.065 Uiso 1 1 calc R U . . .
C152 C 1.0257(4) 0.6349(4) 0.3819(4) 0.043(2) Uani 1 1 d . . . . .
C153 C 1.0987(4) 0.6333(5) 0.3994(5) 0.059(3) Uani 1 1 d . . . . .
H15D H 1.107954 0.667706 0.424286 0.089 Uiso 1 1 calc R U . . .
H15E H 1.126430 0.636190 0.366112 0.089 Uiso 1 1 calc R U . . .
H15F H 1.107865 0.594816 0.418864 0.089 Uiso 1 1 calc R U . . .
C154 C 0.9846(4) 0.6453(4) 0.4340(4) 0.049(2) Uani 1 1 d . . . . .
H15G H 0.993304 0.612718 0.461027 0.074 Uiso 1 1 calc R U . . .
H15H H 0.937959 0.645110 0.424013 0.074 Uiso 1 1 calc R U . . .
H15I H 0.996024 0.684893 0.450513 0.074 Uiso 1 1 calc R U . . .
F1 F 0.4629(4) 0.4981(3) -0.0159(2) 0.089(2) Uani 1 1 d . . . . .
F2 F 0.5144(3) 0.5097(3) 0.0635(3) 0.094(2) Uani 1 1 d . . . . .
F3 F 0.4364(4) 0.5721(2) 0.0387(2) 0.086(2) Uani 1 1 d . . . . .
F4 F 0.4272(3) 0.4149(2) 0.0577(2) 0.0628(16) Uani 1 1 d . . . . .
F5 F 0.3494(3) 0.4820(2) 0.0383(2) 0.0608(14) Uani 1 1 d . . . . .
F6 F 0.4496(2) 0.46037(19) 0.1567(2) 0.0519(12) Uani 1 1 d . . . . .
F7 F 0.3467(2) 0.44378(19) 0.1428(2) 0.0425(11) Uani 1 1 d . . . . .
F21 F 0.2758(3) 0.7359(3) 0.3014(3) 0.0837(19) Uani 1 1 d . U . . .
F22 F 0.2479(4) 0.7512(3) 0.3907(4) 0.117(3) Uani 1 1 d . U . . .
F23 F 0.2426(3) 0.8252(3) 0.3282(3) 0.094(2) Uani 1 1 d . U . . .
F24 F 0.3393(3) 0.8373(2) 0.4007(2) 0.0649(15) Uani 1 1 d . U . . .
F25 F 0.3703(3) 0.8187(3) 0.3144(3) 0.088(2) Uani 1 1 d . U . . .
F26 F 0.4492(3) 0.7699(2) 0.3888(2) 0.0629(15) Uani 1 1 d . . . . .
F27 F 0.3731(4) 0.7284(2) 0.4371(2) 0.091(2) Uani 1 1 d . . . . .
F41 F 0.3589(3) 0.7631(3) 0.0871(3) 0.084(2) Uani 1 1 d . . . . .
F42 F 0.3272(3) 0.8280(4) 0.1485(4) 0.112(3) Uani 1 1 d . . . . .
F43 F 0.3075(3) 0.8420(4) 0.0594(4) 0.135(4) Uani 1 1 d . . . . .
F44 F 0.3985(4) 0.9159(3) 0.0910(4) 0.134(4) Uani 1 1 d . . . . .
F45 F 0.4389(4) 0.8414(4) 0.0385(3) 0.099(2) Uani 1 1 d . . . . .
F46 F 0.4498(3) 0.8681(2) 0.1824(3) 0.0758(17) Uani 1 1 d . . . . .
F47 F 0.5200(3) 0.8787(2) 0.1158(3) 0.0767(19) Uani 1 1 d . . . . .
F101 F 0.8887(2) 0.8336(2) 0.3523(2) 0.0583(14) Uani 1 1 d . . . . .
F102 F 0.8883(3) 0.7968(3) 0.4330(3) 0.0764(18) Uani 1 1 d . . . . .
F103 F 0.9123(3) 0.8906(3) 0.4199(4) 0.119(3) Uani 1 1 d . . . . .
F104 F 0.7780(2) 0.88289(18) 0.36025(17) 0.0381(10) Uani 1 1 d . . . . .
F105 F 0.8007(2) 0.91567(18) 0.44379(19) 0.0452(12) Uani 1 1 d . . . . .
F106 F 0.6955(2) 0.84846(19) 0.44198(19) 0.0422(11) Uani 1 1 d . . . . .
F107 F 0.7751(2) 0.8090(2) 0.48966(17) 0.0444(11) Uani 1 1 d . . . . .
F121 F 0.9900(5) 0.5898(4) 0.0522(4) 0.098(2) Uani 0.679(9) 1 d D . P A 1
F122 F 0.9926(5) 0.5148(4) 0.1084(5) 0.098(2) Uani 0.679(9) 1 d D . P A 1
F123 F 0.9083(5) 0.5308(5) 0.0564(4) 0.098(2) Uani 0.679(9) 1 d D . P A 1
F221 F 0.9226(11) 0.5585(10) 0.0402(6) 0.098(2) Uani 0.321(9) 1 d D . P A 2
F222 F 1.0063(10) 0.5275(11) 0.1075(10) 0.098(2) Uani 0.321(9) 1 d D . P A 2
F223 F 0.9125(10) 0.5038(6) 0.0978(10) 0.098(2) Uani 0.321(9) 1 d D . P A 2
F124 F 0.9097(5) 0.5649(5) 0.1747(4) 0.166(5) Uani 1 1 d . U . . .
F125 F 0.9758(3) 0.6341(4) 0.1476(4) 0.138(4) Uani 1 1 d . U . . .
F126 F 0.8169(2) 0.6033(3) 0.1053(2) 0.0696(18) Uani 1 1 d . . . . .
F127 F 0.8832(3) 0.6681(2) 0.0681(2) 0.0742(17) Uani 1 1 d . . . . .
F141 F 0.7542(3) 0.4788(3) 0.3604(4) 0.107(2) Uani 1 1 d . U . . .
F142 F 0.7929(4) 0.4512(3) 0.4489(3) 0.112(3) Uani 1 1 d . U . . .
F143 F 0.8088(4) 0.5430(3) 0.4200(3) 0.111(3) Uani 1 1 d . U . . .
F144 F 0.9098(3) 0.4785(3) 0.4156(4) 0.100(2) Uani 1 1 d . U . . .
F145 F 0.8545(4) 0.4051(3) 0.3630(4) 0.122(3) Uani 1 1 d . U . . .
F146 F 0.9371(2) 0.4729(2) 0.3067(3) 0.0702(18) Uani 1 1 d . . . . .
F147 F 0.8394(2) 0.4774(2) 0.2757(3) 0.0687(17) Uani 1 1 d . . . . .

loop_
_atom_site_aniso_label
_atom_site_aniso_U_11
_atom_site_aniso_U_22
_atom_site_aniso_U_33
_atom_site_aniso_U_23
_atom_site_aniso_U_13
_atom_site_aniso_U_12
Dy1 0.01954(13) 0.02331(15) 0.02293(15) 0.00220(13) -0.00052(13) -0.00252(12)
Dy2 0.01894(13) 0.02096(14) 0.03040(17) -0.00302(14) -0.00206(14) 0.00083(12)
O1 0.027(3) 0.025(3) 0.030(3) -0.005(2) 0.000(2) -0.003(2)
O2 0.027(2) 0.024(3) 0.030(3) -0.0025(19) -0.006(2) -0.001(2)
O3 0.024(2) 0.027(3) 0.030(3) 0.001(2) 0.008(2) 0.0014(19)
O4 0.027(2) 0.030(3) 0.027(3) 0.002(2) 0.002(2) -0.005(2)
O5 0.031(3) 0.028(3) 0.040(3) 0.012(2) -0.007(2) -0.003(2)
O6 0.029(2) 0.033(3) 0.024(2) 0.002(2) 0.001(2) -0.009(2)
O7 0.022(2) 0.032(3) 0.032(3) 0.005(2) -0.002(2) -0.001(2)
O101 0.029(2) 0.025(2) 0.031(3) -0.006(2) -0.001(2) -0.004(2)
O102 0.027(2) 0.026(3) 0.033(3) 0.000(2) -0.001(2) -0.001(2)
O103 0.032(2) 0.029(3) 0.039(3) -0.009(2) 0.006(2) -0.004(2)
O104 0.025(2) 0.023(2) 0.034(3) -0.001(2) 0.003(2) 0.002(2)
O105 0.024(2) 0.025(3) 0.049(3) -0.002(2) -0.004(2) 0.002(2)
O106 0.019(2) 0.029(3) 0.046(3) 0.000(2) -0.005(2) 0.003(2)
N1 0.025(3) 0.024(3) 0.023(3) -0.002(2) -0.001(2) -0.002(2)
N2 0.022(2) 0.023(3) 0.026(3) -0.002(2) -0.002(2) -0.002(2)
N3 0.027(3) 0.023(3) 0.031(3) -0.009(2) -0.005(2) 0.005(2)
N4 0.021(3) 0.027(3) 0.033(3) -0.002(3) -0.006(2) -0.001(2)
C1 0.106(10) 0.057(7) 0.066(7) -0.011(5) 0.045(7) -0.008(7)
C2 0.062(6) 0.029(5) 0.063(6) -0.014(4) 0.024(5) -0.008(4)
C3 0.034(4) 0.025(4) 0.039(4) 0.000(3) 0.004(3) -0.004(3)
C4 0.031(4) 0.029(4) 0.023(4) -0.001(3) 0.003(3) -0.005(3)
C5 0.027(4) 0.035(4) 0.025(4) -0.003(3) 0.002(3) -0.008(3)
C6 0.028(3) 0.032(4) 0.018(3) -0.002(3) 0.001(3) -0.003(3)
C7 0.020(3) 0.037(4) 0.030(4) -0.004(3) 0.000(3) -0.001(3)
C8 0.029(4) 0.052(5) 0.037(5) -0.002(4) 0.008(3) -0.004(3)
C9 0.036(4) 0.045(5) 0.047(5) 0.000(4) 0.010(4) -0.005(4)
C10 0.029(4) 0.038(4) 0.035(4) -0.006(3) 0.003(3) -0.011(3)
C11 0.033(4) 0.043(4) 0.037(4) -0.001(3) -0.007(4) 0.009(4)
C12 0.028(4) 0.044(4) 0.033(4) -0.009(3) -0.003(3) -0.005(4)
C13 0.035(4) 0.056(5) 0.031(4) -0.003(4) -0.005(3) -0.003(4)
C14 0.033(4) 0.072(7) 0.054(6) -0.021(5) -0.016(4) -0.002(4)
C21 0.108(9) 0.049(6) 0.115(9) -0.015(6) -0.015(8) 0.035(7)
C22 0.073(7) 0.046(6) 0.100(9) -0.025(6) -0.001(7) 0.019(5)
C23 0.054(5) 0.029(4) 0.036(5) -0.002(3) 0.019(4) -0.007(4)
C24 0.028(3) 0.026(4) 0.028(4) -0.001(3) 0.000(3) 0.005(3)
C25 0.027(3) 0.027(4) 0.025(4) 0.004(3) 0.001(3) 0.000(3)
C26 0.019(3) 0.026(4) 0.032(4) 0.001(3) 0.001(3) -0.001(3)
C27 0.031(4) 0.021(4) 0.033(4) 0.001(3) -0.001(3) -0.010(3)
C28 0.032(4) 0.049(5) 0.033(4) 0.012(4) 0.000(3) -0.012(3)
C29 0.043(5) 0.050(5) 0.039(5) 0.011(4) 0.012(4) -0.005(4)
C30 0.035(4) 0.029(4) 0.028(4) 0.001(3) 0.006(3) -0.003(3)
C31 0.059(5) 0.027(4) 0.036(4) 0.002(3) 0.000(4) -0.012(4)
C32 0.035(4) 0.027(4) 0.032(4) 0.005(3) -0.001(3) 0.000(3)
C33 0.063(6) 0.038(5) 0.031(5) 0.008(4) 0.001(4) -0.004(4)
C34 0.039(4) 0.034(4) 0.037(4) 0.003(3) -0.011(4) 0.001(4)
C41 0.053(7) 0.075(9) 0.146(13) 0.046(9) -0.045(8) -0.004(6)
C42 0.071(7) 0.049(7) 0.124(12) 0.038(7) -0.042(7) -0.007(5)
C43 0.047(5) 0.035(5) 0.074(7) 0.020(5) -0.018(4) -0.013(4)
C44 0.039(4) 0.028(4) 0.043(5) 0.015(4) -0.015(4) -0.011(3)
C45 0.036(4) 0.040(4) 0.030(4) 0.009(3) -0.007(3) -0.016(4)
C46 0.021(3) 0.043(4) 0.022(3) 0.002(3) -0.006(3) -0.015(3)
C47 0.030(4) 0.064(6) 0.026(4) -0.001(4) 0.006(3) -0.016(4)
C48 0.038(5) 0.068(6) 0.036(5) 0.004(4) 0.008(4) -0.026(4)
C49 0.045(5) 0.069(7) 0.045(5) 0.010(5) -0.001(4) -0.033(5)
C50 0.046(5) 0.071(6) 0.032(5) 0.027(4) -0.006(4) -0.027(5)
C51 0.045(5) 0.064(6) 0.037(5) -0.014(4) 0.020(4) -0.021(5)
C52 0.056(5) 0.074(7) 0.025(4) 0.005(4) 0.003(4) -0.033(5)
C53 0.075(7) 0.102(9) 0.038(6) 0.009(5) 0.016(5) -0.044(6)
C54 0.069(6) 0.096(8) 0.034(5) 0.008(5) -0.014(4) -0.034(6)
C61 0.022(3) 0.026(3) 0.032(4) -0.003(3) -0.005(3) 0.007(3)
C62 0.036(3) 0.015(3) 0.041(4) -0.006(4) -0.003(3) 0.004(3)
C63 0.023(3) 0.025(3) 0.033(4) -0.006(3) -0.003(3) -0.006(3)
C64 0.022(3) 0.023(3) 0.017(3) 0.002(2) -0.003(2) 0.002(3)
C65 0.025(3) 0.025(4) 0.019(3) 0.001(3) -0.009(3) -0.001(3)
C66 0.028(3) 0.030(4) 0.063(6) -0.014(4) -0.009(4) 0.005(3)
C67 0.037(4) 0.033(4) 0.096(8) -0.024(5) -0.012(5) 0.001(4)
C68 0.038(4) 0.025(4) 0.082(7) -0.014(4) -0.009(4) -0.005(4)
C69 0.055(6) 0.040(5) 0.190(14) -0.047(8) 0.007(8) 0.000(5)
C101 0.045(5) 0.037(5) 0.058(6) -0.008(5) -0.005(4) -0.006(4)
C102 0.045(5) 0.026(4) 0.031(4) -0.007(3) -0.013(3) 0.001(3)
C103 0.039(4) 0.025(4) 0.028(4) -0.004(3) -0.007(3) 0.003(3)
C104 0.026(3) 0.024(4) 0.029(4) -0.005(3) -0.006(3) 0.008(3)
C105 0.031(4) 0.030(4) 0.027(4) -0.002(3) 0.000(3) -0.002(3)
C106 0.031(3) 0.023(3) 0.028(4) 0.002(3) -0.006(3) 0.004(3)
C107 0.036(4) 0.028(4) 0.030(4) 0.003(3) -0.002(3) -0.009(3)
C108 0.035(4) 0.044(5) 0.038(4) -0.002(4) 0.010(3) -0.003(3)
C109 0.039(5) 0.045(5) 0.046(5) -0.008(4) 0.011(4) 0.002(4)
C110 0.046(5) 0.037(5) 0.031(4) -0.003(4) 0.009(4) -0.002(4)
C111 0.042(4) 0.034(4) 0.045(5) -0.002(4) -0.003(4) -0.008(4)
C112 0.043(4) 0.044(5) 0.032(4) 0.003(4) 0.003(3) -0.009(4)
C113 0.080(7) 0.054(6) 0.038(5) -0.005(4) 0.014(5) -0.015(5)
C114 0.071(6) 0.063(6) 0.042(5) 0.011(4) -0.016(5) -0.003(5)
C121 0.068(8) 0.060(8) 0.185(16) -0.040(9) -0.056(10) 0.018(7)
C122 0.054(6) 0.048(6) 0.118(10) -0.016(6) 0.027(6) 0.005(5)
C123 0.043(5) 0.044(5) 0.037(5) -0.010(4) 0.010(4) -0.007(4)
C124 0.029(3) 0.033(4) 0.034(4) -0.012(4) 0.004(3) -0.003(3)
C125 0.024(4) 0.038(4) 0.034(4) -0.005(3) 0.003(3) -0.001(3)
C126 0.019(3) 0.030(4) 0.029(4) -0.004(3) -0.001(3) -0.002(3)
C127 0.028(4) 0.031(4) 0.034(4) 0.002(3) 0.001(3) -0.007(3)
C128 0.041(4) 0.037(5) 0.044(5) 0.004(4) -0.001(4) -0.004(4)
C129 0.049(5) 0.051(5) 0.033(4) -0.001(4) 0.000(4) -0.020(4)
C130 0.040(5) 0.048(5) 0.040(5) -0.001(4) 0.009(4) -0.009(4)
C131 0.057(5) 0.035(4) 0.041(5) -0.002(4) 0.000(4) -0.011(4)
C132 0.028(4) 0.050(5) 0.044(5) 0.000(4) 0.009(3) -0.014(4)
C133 0.045(5) 0.061(6) 0.064(6) -0.002(5) 0.015(5) -0.029(5)
C134 0.040(5) 0.063(6) 0.064(6) -0.003(5) -0.007(4) -0.018(4)
C141 0.128(7) 0.079(6) 0.138(8) 0.036(6) 0.040(7) 0.014(6)
C142 0.133(8) 0.047(5) 0.134(8) 0.019(6) 0.028(7) 0.001(6)
C143 0.032(4) 0.034(4) 0.057(5) 0.006(4) -0.006(4) -0.001(4)
C144 0.027(4) 0.027(4) 0.043(5) 0.004(3) 0.005(3) 0.007(3)
C145 0.028(4) 0.033(4) 0.042(5) -0.001(3) -0.001(3) 0.005(3)
C146 0.026(3) 0.031(4) 0.030(4) -0.001(3) 0.001(3) -0.003(3)
C147 0.021(3) 0.041(4) 0.048(5) 0.002(4) -0.005(3) -0.002(3)
C148 0.028(3) 0.052(5) 0.058(5) -0.009(5) 0.002(4) 0.002(4)
C149 0.027(4) 0.054(5) 0.083(7) -0.012(5) 0.001(5) 0.012(4)
C150 0.028(4) 0.040(5) 0.063(6) 0.001(4) -0.012(4) 0.013(4)
C151 0.028(4) 0.041(5) 0.061(6) -0.005(4) -0.010(4) 0.000(4)
C152 0.022(4) 0.044(5) 0.063(6) 0.009(4) -0.007(4) 0.005(3)
C153 0.036(5) 0.062(6) 0.080(7) 0.005(5) -0.021(5) 0.010(4)
C154 0.044(5) 0.059(6) 0.046(5) -0.002(4) -0.015(4) 0.001(4)
F1 0.143(6) 0.067(4) 0.057(4) -0.021(3) 0.062(4) -0.021(4)
F2 0.063(4) 0.093(5) 0.125(6) -0.019(4) 0.028(4) -0.024(4)
F3 0.160(7) 0.033(3) 0.064(4) -0.006(3) 0.056(4) -0.020(4)
F4 0.076(4) 0.035(3) 0.078(4) -0.019(3) 0.033(3) -0.002(3)
F5 0.072(4) 0.059(3) 0.052(3) -0.020(3) -0.002(3) -0.001(3)
F6 0.047(3) 0.030(2) 0.079(4) 0.001(2) -0.007(3) 0.000(2)
F7 0.043(2) 0.030(2) 0.055(3) -0.005(2) 0.009(2) -0.015(2)
F21 0.084(4) 0.084(4) 0.084(5) -0.011(3) -0.021(4) 0.030(3)
F22 0.170(8) 0.064(4) 0.117(6) -0.003(4) 0.072(6) -0.016(5)
F23 0.080(4) 0.065(4) 0.137(6) 0.021(4) 0.004(4) 0.029(3)
F24 0.077(4) 0.039(3) 0.078(4) -0.010(3) 0.028(3) 0.005(3)
F25 0.109(5) 0.037(3) 0.119(5) 0.021(3) 0.058(4) 0.018(3)
F26 0.064(3) 0.045(3) 0.080(4) -0.025(3) 0.000(3) -0.011(3)
F27 0.200(8) 0.034(3) 0.037(3) -0.005(2) 0.040(4) -0.014(4)
F41 0.071(4) 0.073(4) 0.109(5) 0.022(4) -0.046(4) -0.027(3)
F42 0.073(5) 0.105(7) 0.159(8) 0.021(6) 0.021(5) 0.000(4)
F43 0.078(5) 0.127(6) 0.201(9) 0.081(6) -0.085(5) -0.014(4)
F44 0.097(5) 0.058(4) 0.247(11) 0.075(6) -0.064(6) -0.009(4)
F45 0.100(5) 0.126(6) 0.071(5) 0.047(4) -0.031(4) -0.016(5)
F46 0.094(4) 0.032(3) 0.101(5) 0.004(3) -0.002(4) 0.005(3)
F47 0.078(4) 0.042(3) 0.110(5) 0.031(3) -0.019(4) -0.029(3)
F101 0.048(3) 0.064(4) 0.062(3) -0.004(3) 0.009(3) 0.004(3)
F102 0.054(3) 0.089(5) 0.086(5) 0.022(4) -0.012(3) 0.024(3)
F103 0.052(4) 0.099(5) 0.206(9) -0.089(6) -0.009(5) -0.026(4)
F104 0.052(3) 0.028(2) 0.034(2) 0.0024(18) -0.008(2) 0.000(2)
F105 0.066(3) 0.024(2) 0.046(3) -0.0116(19) -0.005(2) -0.004(2)
F106 0.042(2) 0.029(2) 0.055(3) -0.009(2) 0.006(2) 0.005(2)
F107 0.070(3) 0.037(2) 0.026(2) -0.0007(19) -0.015(2) -0.010(2)
F121 0.091(4) 0.082(5) 0.120(5) -0.027(4) 0.011(4) 0.020(4)
F122 0.091(4) 0.082(5) 0.120(5) -0.027(4) 0.011(4) 0.020(4)
F123 0.091(4) 0.082(5) 0.120(5) -0.027(4) 0.011(4) 0.020(4)
F221 0.091(4) 0.082(5) 0.120(5) -0.027(4) 0.011(4) 0.020(4)
F222 0.091(4) 0.082(5) 0.120(5) -0.027(4) 0.011(4) 0.020(4)
F223 0.091(4) 0.082(5) 0.120(5) -0.027(4) 0.011(4) 0.020(4)
F124 0.200(9) 0.159(8) 0.139(8) 0.072(6) 0.095(7) 0.131(7)
F125 0.066(4) 0.121(7) 0.225(10) -0.099(7) -0.047(5) 0.029(4)
F126 0.038(3) 0.090(4) 0.081(4) -0.055(3) 0.008(3) -0.016(3)
F127 0.127(5) 0.057(4) 0.038(3) -0.008(3) 0.023(3) 0.006(3)
F141 0.074(4) 0.090(5) 0.158(7) 0.003(5) -0.026(4) 0.016(4)
F142 0.108(5) 0.103(5) 0.124(6) 0.066(4) 0.034(5) 0.008(4)
F143 0.161(7) 0.068(4) 0.106(5) 0.029(4) 0.060(5) 0.032(5)
F144 0.082(4) 0.072(4) 0.147(7) 0.021(4) -0.040(4) 0.010(3)
F145 0.181(7) 0.037(3) 0.147(7) 0.017(4) 0.043(6) -0.004(4)
F146 0.042(3) 0.038(3) 0.131(5) -0.018(3) -0.018(3) 0.021(2)
F147 0.061(3) 0.035(3) 0.111(5) -0.018(3) -0.033(3) 0.010(2)

loop_
_atom_type_symbol
_atom_type_description
_atom_type_scat_dispersion_real
_atom_type_scat_dispersion_imag
_atom_type_scat_source
C C 0.0033 0.0016 'International Tables Vol C Tables 4.2.6.8 and 6.1.1.4'
H H 0.0000 0.0000 'International Tables Vol C Tables 4.2.6.8 and 6.1.1.4'
Dy Dy -0.1892 4.4098 'International Tables Vol C Tables 4.2.6.8 and 6.1.1.4'
O O 0.0106 0.0060 'International Tables Vol C Tables 4.2.6.8 and 6.1.1.4'
N N 0.0061 0.0033 'International Tables Vol C Tables 4.2.6.8 and 6.1.1.4'
F F 0.0171 0.0103 'International Tables Vol C Tables 4.2.6.8 and 6.1.1.4'

loop_
_geom_angle_atom_site_label_1
_geom_angle_atom_site_label_2
_geom_angle_atom_site_label_3
_geom_angle
_geom_angle_site_symmetry_1
_geom_angle_site_symmetry_3
_geom_angle_publ_flag
O3 Dy1 O1 146.31(16) . . ?
O3 Dy1 O5 88.42(17) . . ?
O1 Dy1 O5 114.76(18) . . ?
O3 Dy1 O2 87.70(16) . . ?
O1 Dy1 O2 75.83(16) . . ?
O5 Dy1 O2 75.64(17) . . ?
O3 Dy1 O7 89.68(16) . . ?
O1 Dy1 O7 89.51(17) . . ?
O5 Dy1 O7 135.78(17) . . ?
O2 Dy1 O7 148.39(16) . . ?
O3 Dy1 O4 73.80(16) . . ?
O1 Dy1 O4 73.95(16) . . ?
O5 Dy1 O4 147.79(18) . . ?
O2 Dy1 O4 76.98(16) . . ?
O7 Dy1 O4 72.06(16) . . ?
O3 Dy1 O6 139.37(15) . . ?
O1 Dy1 O6 73.08(16) . . ?
O5 Dy1 O6 74.64(18) . . ?
O2 Dy1 O6 121.76(16) . . ?
O7 Dy1 O6 78.55(16) . . ?
O4 Dy1 O6 135.47(16) . . ?
O3 Dy1 N1 71.17(16) . . ?
O1 Dy1 N1 137.12(16) . . ?
O5 Dy1 N1 72.72(17) . . ?
O2 Dy1 N1 142.06(16) . . ?
O7 Dy1 N1 64.95(16) . . ?
O4 Dy1 N1 123.50(16) . . ?
O6 Dy1 N1 68.59(16) . . ?
O105 Dy2 O103 79.40(18) . . ?
O105 Dy2 O101 117.85(18) . . ?
O103 Dy2 O101 151.82(17) . . ?
O105 Dy2 O106 75.33(16) . . ?
O103 Dy2 O106 84.52(17) . . ?
O101 Dy2 O106 79.32(17) . . ?
O105 Dy2 O104 146.01(16) . . ?
O103 Dy2 O104 74.16(17) . . ?
O101 Dy2 O104 80.62(16) . . ?
O106 Dy2 O104 81.18(16) . . ?
O105 Dy2 O102 74.35(17) . . ?
O103 Dy2 O102 133.20(16) . . ?
O101 Dy2 O102 74.80(16) . . ?
O106 Dy2 O102 123.78(16) . . ?
O104 Dy2 O102 139.63(15) . . ?
O105 Dy2 N2 134.99(16) . . ?
O103 Dy2 N2 105.42(18) . . ?
O101 Dy2 N2 78.75(17) . . ?
O106 Dy2 N2 148.88(16) . . ?
O104 Dy2 N2 73.68(15) . . ?
O102 Dy2 N2 70.48(16) . . ?
O105 Dy2 N3 79.28(17) . . ?
O103 Dy2 N3 70.22(17) . . ?
O101 Dy2 N3 132.03(17) . . ?
O106 Dy2 N3 146.97(17) . . ?
O104 Dy2 N3 110.50(17) . . ?
O102 Dy2 N3 67.31(18) . . ?
N2 Dy2 N3 61.80(17) . . ?
C4 O1 Dy1 130.2(4) . . ?
C6 O2 Dy1 128.9(4) . . ?
C24 O3 Dy1 137.8(4) . . ?
C26 O4 Dy1 131.1(5) . . ?
C44 O5 Dy1 137.1(5) . . ?
C46 O6 Dy1 131.1(5) . . ?
N4 O7 Dy1 122.9(4) . . ?
C104 O101 Dy2 135.4(4) . . ?
C106 O102 Dy2 130.7(4) . . ?
C124 O103 Dy2 136.1(4) . . ?
C126 O104 Dy2 129.5(4) . . ?
C144 O105 Dy2 136.8(5) . . ?
C146 O106 Dy2 131.0(4) . . ?
C64 N1 C61 116.1(5) . . ?
C64 N1 Dy1 127.0(4) . . ?
C61 N1 Dy1 116.2(4) . . ?
C63 N2 C64 116.1(5) . . ?
C63 N2 Dy2 121.5(4) . . ?
C64 N2 Dy2 122.0(4) . . ?
C66 N3 C65 120.6(6) . . ?
C66 N3 Dy2 116.4(4) . . ?
C65 N3 Dy2 117.1(4) . . ?
O7 N4 C68 116.9(6) . . ?
O7 N4 C65 123.0(6) . . ?
C68 N4 C65 120.1(6) . . ?
F3 C1 F2 110.6(10) . . ?
F3 C1 F1 108.1(10) . . ?
F2 C1 F1 108.7(10) . . ?
F3 C1 C2 112.4(9) . . ?
F2 C1 C2 108.1(10) . . ?
F1 C1 C2 108.9(9) . . ?
F4 C2 F5 108.6(7) . . ?
F4 C2 C1 108.7(8) . . ?
F5 C2 C1 104.5(9) . . ?
F4 C2 C3 108.7(8) . . ?
F5 C2 C3 108.9(7) . . ?
C1 C2 C3 117.1(8) . . ?
F7 C3 F6 106.1(6) . . ?
F7 C3 C4 112.5(6) . . ?
F6 C3 C4 110.1(6) . . ?
F7 C3 C2 104.6(6) . . ?
F6 C3 C2 107.1(7) . . ?
C4 C3 C2 115.8(6) . . ?
O1 C4 C5 126.7(7) . . ?
O1 C4 C3 112.3(6) . . ?
C5 C4 C3 120.9(6) . . ?
C4 C5 C6 121.6(6) . . ?
C4 C5 C10 133.8(7) . . ?
C6 C5 C10 104.6(6) . . ?
O2 C6 C5 128.2(6) . . ?
O2 C6 C7 125.1(6) . . ?
C5 C6 C7 106.5(6) . . ?
C6 C7 C11 114.8(6) . . ?
C6 C7 C12 100.4(5) . . ?
C11 C7 C12 119.4(6) . . ?
C6 C7 C8 103.1(6) . . ?
C11 C7 C8 115.0(6) . . ?
C12 C7 C8 101.8(6) . . ?
C9 C8 C7 104.4(6) . . ?
C9 C8 H8A 110.9 . . ?
C7 C8 H8A 110.9 . . ?
C9 C8 H8B 110.9 . . ?
C7 C8 H8B 110.9 . . ?
H8A C8 H8B 108.9 . . ?
C10 C9 C8 102.5(6) . . ?
C10 C9 H9A 111.3 . . ?
C8 C9 H9A 111.3 . . ?
C10 C9 H9B 111.3 . . ?
C8 C9 H9B 111.3 . . ?
H9A C9 H9B 109.2 . . ?
C5 C10 C9 106.6(6) . . ?
C5 C10 C12 100.3(6) . . ?
C9 C10 C12 102.9(6) . . ?
C5 C10 H10 115.1 . . ?
C9 C10 H10 115.1 . . ?
C12 C10 H10 115.1 . . ?
C7 C11 H11A 109.5 . . ?
C7 C11 H11B 109.5 . . ?
H11A C11 H11B 109.5 . . ?
C7 C11 H11C 109.5 . . ?
H11A C11 H11C 109.5 . . ?
H11B C11 H11C 109.5 . . ?
C13 C12 C7 114.2(6) . . ?
C13 C12 C14 107.7(7) . . ?
C7 C12 C14 113.5(6) . . ?
C13 C12 C10 113.7(6) . . ?
C7 C12 C10 93.8(6) . . ?
C14 C12 C10 113.7(7) . . ?
C12 C13 H13A 109.5 . . ?
C12 C13 H13B 109.5 . . ?
H13A C13 H13B 109.5 . . ?
C12 C13 H13C 109.5 . . ?
H13A C13 H13C 109.5 . . ?
H13B C13 H13C 109.5 . . ?
C12 C14 H14A 109.5 . . ?
C12 C14 H14B 109.5 . . ?
H14A C14 H14B 109.5 . . ?
C12 C14 H14C 109.5 . . ?
H14A C14 H14C 109.5 . . ?
H14B C14 H14C 109.5 . . ?
F23 C21 F21 107.9(11) . . ?
F23 C21 F22 108.7(11) . . ?
F21 C21 F22 109.6(10) . . ?
F23 C21 C22 113.4(10) . . ?
F21 C21 C22 114.5(11) . . ?
F22 C21 C22 102.5(12) . . ?
F24 C22 F25 105.1(8) . . ?
F24 C22 C21 109.8(9) . . ?
F25 C22 C21 100.3(11) . . ?
F24 C22 C23 110.1(9) . . ?
F25 C22 C23 108.2(8) . . ?
C21 C22 C23 121.7(9) . . ?
F27 C23 F26 106.2(7) . . ?
F27 C23 C24 114.6(6) . . ?
F26 C23 C24 110.2(6) . . ?
F27 C23 C22 106.8(8) . . ?
F26 C23 C22 104.8(7) . . ?
C24 C23 C22 113.5(7) . . ?
O3 C24 C25 126.1(6) . . ?
O3 C24 C23 110.9(6) . . ?
C25 C24 C23 123.0(6) . . ?
C24 C25 C26 120.7(6) . . ?
C24 C25 C30 134.9(7) . . ?
C26 C25 C30 104.2(6) . . ?
O4 C26 C25 128.4(6) . . ?
O4 C26 C27 124.4(7) . . ?
C25 C26 C27 107.2(6) . . ?
C26 C27 C31 114.9(6) . . ?
C26 C27 C32 100.4(5) . . ?
C31 C27 C32 120.0(6) . . ?
C26 C27 C28 103.3(6) . . ?
C31 C27 C28 114.8(6) . . ?
C32 C27 C28 101.0(6) . . ?
C29 C28 C27 103.7(6) . . ?
C29 C28 H28A 111.0 . . ?
C27 C28 H28A 111.0 . . ?
C29 C28 H28B 111.0 . . ?
C27 C28 H28B 111.0 . . ?
H28A C28 H28B 109.0 . . ?
C30 C29 C28 103.4(6) . . ?
C30 C29 H29A 111.1 . . ?
C28 C29 H29A 111.1 . . ?
C30 C29 H29B 111.1 . . ?
C28 C29 H29B 111.1 . . ?
H29A C29 H29B 109.1 . . ?
C29 C30 C25 106.3(6) . . ?
C29 C30 C32 103.1(6) . . ?
C25 C30 C32 101.1(6) . . ?
C29 C30 H30 114.9 . . ?
C25 C30 H30 114.9 . . ?
C32 C30 H30 114.9 . . ?
C27 C31 H31A 109.5 . . ?
C27 C31 H31B 109.5 . . ?
H31A C31 H31B 109.5 . . ?
C27 C31 H31C 109.5 . . ?
H31A C31 H31C 109.5 . . ?
H31B C31 H31C 109.5 . . ?
C33 C32 C34 109.2(6) . . ?
C33 C32 C30 114.3(6) . . ?
C34 C32 C30 114.2(6) . . ?
C33 C32 C27 113.2(6) . . ?
C34 C32 C27 112.3(6) . . ?
C30 C32 C27 93.1(5) . . ?
C32 C33 H33A 109.5 . . ?
C32 C33 H33B 109.5 . . ?
H33A C33 H33B 109.5 . . ?
C32 C33 H33C 109.5 . . ?
H33A C33 H33C 109.5 . . ?
H33B C33 H33C 109.5 . . ?
C32 C34 H34A 109.5 . . ?
C32 C34 H34B 109.5 . . ?
H34A C34 H34B 109.5 . . ?
C32 C34 H34C 109.5 . . ?
H34A C34 H34C 109.5 . . ?
H34B C34 H34C 109.5 . . ?
F41 C41 F43 107.2(12) . . ?
F41 C41 F42 106.9(10) . . ?
F43 C41 F42 109.3(12) . . ?
F41 C41 C42 112.8(12) . . ?
F43 C41 C42 110.2(10) . . ?
F42 C41 C42 110.3(13) . . ?
F44 C42 F45 108.8(10) . . ?
F44 C42 C41 107.9(10) . . ?
F45 C42 C41 106.7(12) . . ?
F44 C42 C43 108.6(10) . . ?
F45 C42 C43 105.7(9) . . ?
C41 C42 C43 118.7(10) . . ?
F47 C43 F46 105.7(8) . . ?
F47 C43 C44 111.7(7) . . ?
F46 C43 C44 108.6(7) . . ?
F47 C43 C42 105.9(8) . . ?
F46 C43 C42 107.5(9) . . ?
C44 C43 C42 116.9(8) . . ?
O5 C44 C45 125.5(7) . . ?
O5 C44 C43 113.4(8) . . ?
C45 C44 C43 121.0(7) . . ?
C44 C45 C46 122.5(7) . . ?
C44 C45 C50 132.8(7) . . ?
C46 C45 C50 104.5(7) . . ?
O6 C46 C45 128.6(7) . . ?
O6 C46 C47 123.6(7) . . ?
C45 C46 C47 107.8(6) . . ?
C51 C47 C46 116.6(7) . . ?
C51 C47 C52 119.7(7) . . ?
C46 C47 C52 99.3(6) . . ?
C51 C47 C48 114.4(7) . . ?
C46 C47 C48 103.4(6) . . ?
C52 C47 C48 100.8(7) . . ?
C49 C48 C47 105.1(7) . . ?
C49 C48 H48A 110.7 . . ?
C47 C48 H48A 110.7 . . ?
C49 C48 H48B 110.7 . . ?
C47 C48 H48B 110.7 . . ?
H48A C48 H48B 108.8 . . ?
C50 C49 C48 101.5(7) . . ?
C50 C49 H49A 111.5 . . ?
C48 C49 H49A 111.5 . . ?
C50 C49 H49B 111.5 . . ?
C48 C49 H49B 111.5 . . ?
H49A C49 H49B 109.3 . . ?
C45 C50 C49 106.6(6) . . ?
C45 C50 C52 101.1(7) . . ?
C49 C50 C52 103.0(8) . . ?
C45 C50 H50 114.8 . . ?
C49 C50 H50 114.8 . . ?
C52 C50 H50 114.8 . . ?
C47 C51 H51A 109.5 . . ?
C47 C51 H51B 109.5 . . ?
H51A C51 H51B 109.5 . . ?
C47 C51 H51C 109.5 . . ?
H51A C51 H51C 109.5 . . ?
H51B C51 H51C 109.5 . . ?
C54 C52 C50 113.1(8) . . ?
C54 C52 C47 113.6(7) . . ?
C50 C52 C47 93.9(6) . . ?
C54 C52 C53 108.0(7) . . ?
C50 C52 C53 114.6(7) . . ?
C47 C52 C53 113.3(8) . . ?
C52 C53 H53A 109.5 . . ?
C52 C53 H53B 109.5 . . ?
H53A C53 H53B 109.5 . . ?
C52 C53 H53C 109.5 . . ?
H53A C53 H53C 109.5 . . ?
H53B C53 H53C 109.5 . . ?
C52 C54 H54A 109.5 . . ?
C52 C54 H54B 109.5 . . ?
H54A C54 H54B 109.5 . . ?
C52 C54 H54C 109.5 . . ?
H54A C54 H54C 109.5 . . ?
H54B C54 H54C 109.5 . . ?
N1 C61 C62 121.9(6) . . ?
N1 C61 H61 119.0 . . ?
C62 C61 H61 119.0 . . ?
C61 C62 C63 117.6(6) . . ?
C61 C62 H62 121.2 . . ?
C63 C62 H62 121.2 . . ?
N2 C63 C62 122.2(6) . . ?
N2 C63 H63 118.9 . . ?
C62 C63 H63 118.9 . . ?
N1 C64 N2 126.2(6) . . ?
N1 C64 C65 119.8(5) . . ?
N2 C64 C65 114.0(5) . . ?
N3 C65 N4 119.6(6) . . ?
N3 C65 C64 117.0(6) . . ?
N4 C65 C64 123.3(6) . . ?
N3 C66 C67 122.4(7) . . ?
N3 C66 H66 118.8 . . ?
C67 C66 H66 118.8 . . ?
C68 C67 C66 115.8(7) . . ?
C68 C67 C69 122.2(8) . . ?
C66 C67 C69 122.0(7) . . ?
N4 C68 C67 121.4(7) . . ?
N4 C68 H68 119.3 . . ?
C67 C68 H68 119.3 . . ?
C67 C69 H69A 109.5 . . ?
C67 C69 H69B 109.5 . . ?
H69A C69 H69B 109.5 . . ?
C67 C69 H69C 109.5 . . ?
H69A C69 H69C 109.5 . . ?
H69B C69 H69C 109.5 . . ?
F103 C101 F101 108.5(8) . . ?
F103 C101 F102 108.6(8) . . ?
F101 C101 F102 104.9(7) . . ?
F103 C101 C102 111.2(7) . . ?
F101 C101 C102 112.1(7) . . ?
F102 C101 C102 111.2(7) . . ?
F104 C102 F105 107.2(6) . . ?
F104 C102 C103 110.2(6) . . ?
F105 C102 C103 106.6(6) . . ?
F104 C102 C101 108.2(7) . . ?
F105 C102 C101 105.9(6) . . ?
C103 C102 C101 118.2(6) . . ?
F107 C103 F106 106.0(6) . . ?
F107 C103 C102 108.0(6) . . ?
F106 C103 C102 106.0(6) . . ?
F107 C103 C104 111.1(6) . . ?
F106 C103 C104 108.6(5) . . ?
C102 C103 C104 116.6(6) . . ?
O101 C104 C105 126.3(6) . . ?
O101 C104 C103 114.4(6) . . ?
C105 C104 C103 119.3(6) . . ?
C104 C105 C106 123.6(7) . . ?
C104 C105 C110 131.4(7) . . ?
C106 C105 C110 105.0(6) . . ?
O102 C106 C105 127.9(7) . . ?
O102 C106 C107 125.2(6) . . ?
C105 C106 C107 106.9(6) . . ?
C111 C107 C106 114.7(6) . . ?
C111 C107 C112 119.8(6) . . ?
C106 C107 C112 100.4(6) . . ?
C111 C107 C108 114.8(6) . . ?
C106 C107 C108 103.1(6) . . ?
C112 C107 C108 101.6(6) . . ?
C109 C108 C107 103.7(6) . . ?
C109 C108 H10A 111.0 . . ?
C107 C108 H10A 111.0 . . ?
C109 C108 H10B 111.0 . . ?
C107 C108 H10B 111.0 . . ?
H10A C108 H10B 109.0 . . ?
C110 C109 C108 102.6(6) . . ?
C110 C109 H10C 111.2 . . ?
C108 C109 H10C 111.2 . . ?
C110 C109 H10D 111.2 . . ?
C108 C109 H10D 111.2 . . ?
H10C C109 H10D 109.2 . . ?
C105 C110 C112 101.5(6) . . ?
C105 C110 C109 104.9(6) . . ?
C112 C110 C109 102.4(7) . . ?
C105 C110 H110 115.4 . . ?
C112 C110 H110 115.4 . . ?
C109 C110 H110 115.4 . . ?
C107 C111 H11D 109.5 . . ?
C107 C111 H11E 109.5 . . ?
H11D C111 H11E 109.5 . . ?
C107 C111 H11F 109.5 . . ?
H11D C111 H11F 109.5 . . ?
H11E C111 H11F 109.5 . . ?
C114 C112 C113 107.5(7) . . ?
C114 C112 C110 114.5(7) . . ?
C113 C112 C110 113.9(7) . . ?
C114 C112 C107 112.9(7) . . ?
C113 C112 C107 113.7(7) . . ?
C110 C112 C107 94.1(6) . . ?
C112 C113 H11G 109.5 . . ?
C112 C113 H11H 109.5 . . ?
H11G C113 H11H 109.5 . . ?
C112 C113 H11I 109.5 . . ?
H11G C113 H11I 109.5 . . ?
H11H C113 H11I 109.5 . . ?
C112 C114 H11J 109.5 . . ?
C112 C114 H11K 109.5 . . ?
H11J C114 H11K 109.5 . . ?
C112 C114 H11L 109.5 . . ?
H11J C114 H11L 109.5 . . ?
H11K C114 H11L 109.5 . . ?
F122 C121 F123 110.8(9) . . ?
F221 C121 F222 133.8(17) . . ?
F122 C121 F121 104.4(9) . . ?
F123 C121 F121 103.0(9) . . ?
F221 C121 F223 84.5(16) . . ?
F222 C121 F223 92.7(18) . . ?
F122 C121 C122 115.1(10) . . ?
F123 C121 C122 116.0(9) . . ?
F221 C121 C122 114.4(10) . . ?
F222 C121 C122 111.1(10) . . ?
F121 C121 C122 106.0(7) . . ?
F223 C121 C122 102.9(9) . . ?
F125 C122 F124 106.9(11) . . ?
F125 C122 C121 108.1(7) . . ?
F124 C122 C121 104.1(8) . . ?
F125 C122 C123 110.1(8) . . ?
F124 C122 C123 108.1(8) . . ?
C121 C122 C123 118.8(8) . . ?
F127 C123 F126 106.6(7) . . ?
F127 C123 C122 107.1(7) . . ?
F126 C123 C122 108.3(7) . . ?
F127 C123 C124 112.5(7) . . ?
F126 C123 C124 108.3(6) . . ?
C122 C123 C124 113.7(7) . . ?
O103 C124 C125 125.0(7) . . ?
O103 C124 C123 112.4(7) . . ?
C125 C124 C123 122.6(7) . . ?
C124 C125 C126 121.3(7) . . ?
C124 C125 C130 133.4(7) . . ?
C126 C125 C130 105.0(7) . . ?
O104 C126 C125 128.7(7) . . ?
O104 C126 C127 124.4(6) . . ?
C125 C126 C127 106.8(6) . . ?
C131 C127 C126 114.5(6) . . ?
C131 C127 C132 120.8(6) . . ?
C126 C127 C132 99.5(6) . . ?
C131 C127 C128 114.5(6) . . ?
C126 C127 C128 103.6(6) . . ?
C132 C127 C128 101.6(6) . . ?
C129 C128 C127 104.4(6) . . ?
C129 C128 H12A 110.9 . . ?
C127 C128 H12A 110.9 . . ?
C129 C128 H12B 110.9 . . ?
C127 C128 H12B 110.9 . . ?
H12A C128 H12B 108.9 . . ?
C130 C129 C128 102.1(6) . . ?
C130 C129 H12C 111.3 . . ?
C128 C129 H12C 111.3 . . ?
C130 C129 H12D 111.3 . . ?
C128 C129 H12D 111.3 . . ?
H12C C129 H12D 109.2 . . ?
C125 C130 C129 106.2(6) . . ?
C125 C130 C132 101.4(6) . . ?
C129 C130 C132 102.6(7) . . ?
C125 C130 H130 115.0 . . ?
C129 C130 H130 115.0 . . ?
C132 C130 H130 115.0 . . ?
C127 C131 H13D 109.5 . . ?
C127 C131 H13E 109.5 . . ?
H13D C131 H13E 109.5 . . ?
C127 C131 H13F 109.5 . . ?
H13D C131 H13F 109.5 . . ?
H13E C131 H13F 109.5 . . ?
C134 C132 C133 108.3(7) . . ?
C134 C132 C130 113.6(8) . . ?
C133 C132 C130 114.5(7) . . ?
C134 C132 C127 113.4(7) . . ?
C133 C132 C127 113.0(7) . . ?
C130 C132 C127 93.7(6) . . ?
C132 C133 H13G 109.5 . . ?
C132 C133 H13H 109.5 . . ?
H13G C133 H13H 109.5 . . ?
C132 C133 H13I 109.5 . . ?
H13G C133 H13I 109.5 . . ?
H13H C133 H13I 109.5 . . ?
C132 C134 H13J 109.5 . . ?
C132 C134 H13K 109.5 . . ?
H13J C134 H13K 109.5 . . ?
C132 C134 H13L 109.5 . . ?
H13J C134 H13L 109.5 . . ?
H13K C134 H13L 109.5 . . ?
F143 C141 F142 108.0(14) . . ?
F143 C141 C142 114.5(13) . . ?
F142 C141 C142 118.1(13) . . ?
F143 C141 F141 107.9(12) . . ?
F142 C141 F141 110.8(12) . . ?
C142 C141 F141 96.8(14) . . ?
C141 C142 F145 108.5(12) . . ?
C141 C142 F144 94.6(13) . . ?
F145 C142 F144 107.5(11) . . ?
C141 C142 C143 125.5(13) . . ?
F145 C142 C143 108.1(12) . . ?
F144 C142 C143 110.9(10) . . ?
F147 C143 F146 106.4(7) . . ?
F147 C143 C142 109.9(9) . . ?
F146 C143 C142 102.6(8) . . ?
F147 C143 C144 109.8(7) . . ?
F146 C143 C144 112.3(6) . . ?
C142 C143 C144 115.3(8) . . ?
O105 C144 C145 124.7(7) . . ?
O105 C144 C143 113.2(6) . . ?
C145 C144 C143 122.1(7) . . ?
C144 C145 C146 122.7(7) . . ?
C144 C145 C150 131.5(7) . . ?
C146 C145 C150 105.7(6) . . ?
O106 C146 C145 128.6(6) . . ?
O106 C146 C147 124.1(6) . . ?
C145 C146 C147 107.2(6) . . ?
C151 C147 C146 116.6(6) . . ?
C151 C147 C148 114.8(7) . . ?
C146 C147 C148 103.2(6) . . ?
C151 C147 C152 118.8(7) . . ?
C146 C147 C152 98.8(6) . . ?
C148 C147 C152 102.0(6) . . ?
C147 C148 C149 105.7(7) . . ?
C147 C148 H14D 110.6 . . ?
C149 C148 H14D 110.6 . . ?
C147 C148 H14E 110.6 . . ?
C149 C148 H14E 110.6 . . ?
H14D C148 H14E 108.7 . . ?
C148 C149 C150 101.8(7) . . ?
C148 C149 H14F 111.4 . . ?
C150 C149 H14F 111.4 . . ?
C148 C149 H14G 111.4 . . ?
C150 C149 H14G 111.4 . . ?
H14F C149 H14G 109.3 . . ?
C145 C150 C149 105.6(7) . . ?
C145 C150 C152 99.7(6) . . ?
C149 C150 C152 102.3(7) . . ?
C145 C150 H150 115.7 . . ?
C149 C150 H150 115.7 . . ?
C152 C150 H150 115.7 . . ?
C147 C151 H15A 109.5 . . ?
C147 C151 H15B 109.5 . . ?
H15A C151 H15B 109.5 . . ?
C147 C151 H15C 109.5 . . ?
H15A C151 H15C 109.5 . . ?
H15B C151 H15C 109.5 . . ?
C154 C152 C153 108.1(8) . . ?
C154 C152 C147 113.3(7) . . ?
C153 C152 C147 113.2(7) . . ?
C154 C152 C150 114.2(7) . . ?
C153 C152 C150 113.3(7) . . ?
C147 C152 C150 94.3(7) . . ?
C152 C153 H15D 109.5 . . ?
C152 C153 H15E 109.5 . . ?
H15D C153 H15E 109.5 . . ?
C152 C153 H15F 109.5 . . ?
H15D C153 H15F 109.5 . . ?
H15E C153 H15F 109.5 . . ?
C152 C154 H15G 109.5 . . ?
C152 C154 H15H 109.5 . . ?
H15G C154 H15H 109.5 . . ?
C152 C154 H15I 109.5 . . ?
H15G C154 H15I 109.5 . . ?
H15H C154 H15I 109.5 . . ?

loop_
_geom_bond_atom_site_label_1
_geom_bond_atom_site_label_2
_geom_bond_distance
_geom_bond_site_symmetry_2
_geom_bond_publ_flag
Dy1 O3 2.250(4) . ?
Dy1 O1 2.260(5) . ?
Dy1 O5 2.282(5) . ?
Dy1 O2 2.337(4) . ?
Dy1 O7 2.340(4) . ?
Dy1 O4 2.384(5) . ?
Dy1 O6 2.388(4) . ?
Dy1 N1 2.690(5) . ?
Dy2 O105 2.262(5) . ?
Dy2 O103 2.277(5) . ?
Dy2 O101 2.282(4) . ?
Dy2 O106 2.348(4) . ?
Dy2 O104 2.349(5) . ?
Dy2 O102 2.395(5) . ?
Dy2 N2 2.580(5) . ?
Dy2 N3 2.602(5) . ?
O1 C4 1.281(8) . ?
O2 C6 1.245(8) . ?
O3 C24 1.285(8) . ?
O4 C26 1.246(8) . ?
O5 C44 1.274(9) . ?
O6 C46 1.250(8) . ?
O7 N4 1.317(7) . ?
O101 C104 1.284(8) . ?
O102 C106 1.252(8) . ?
O103 C124 1.272(8) . ?
O104 C126 1.262(8) . ?
O105 C144 1.278(8) . ?
O106 C146 1.251(8) . ?
N1 C64 1.335(8) . ?
N1 C61 1.349(8) . ?
N2 C63 1.339(8) . ?
N2 C64 1.342(8) . ?
N3 C66 1.314(9) . ?
N3 C65 1.338(8) . ?
N4 C68 1.351(9) . ?
N4 C65 1.357(8) . ?
C1 F3 1.306(12) . ?
C1 F2 1.344(15) . ?
C1 F1 1.349(12) . ?
C1 C2 1.517(14) . ?
C2 F4 1.340(9) . ?
C2 F5 1.381(11) . ?
C2 C3 1.560(12) . ?
C3 F7 1.348(8) . ?
C3 F6 1.349(9) . ?
C3 C4 1.534(10) . ?
C4 C5 1.361(10) . ?
C5 C6 1.449(10) . ?
C5 C10 1.522(9) . ?
C6 C7 1.514(9) . ?
C7 C11 1.515(10) . ?
C7 C12 1.547(10) . ?
C7 C8 1.549(10) . ?
C8 C9 1.547(11) . ?
C8 H8A 0.9900 . ?
C8 H8B 0.9900 . ?
C9 C10 1.525(10) . ?
C9 H9A 0.9900 . ?
C9 H9B 0.9900 . ?
C10 C12 1.554(11) . ?
C10 H10 1.0000 . ?
C11 H11A 0.9800 . ?
C11 H11B 0.9800 . ?
C11 H11C 0.9800 . ?
C12 C13 1.524(11) . ?
C12 C14 1.548(10) . ?
C13 H13A 0.9800 . ?
C13 H13B 0.9800 . ?
C13 H13C 0.9800 . ?
C14 H14A 0.9800 . ?
C14 H14B 0.9800 . ?
C14 H14C 0.9800 . ?
C21 F23 1.326(12) . ?
C21 F21 1.351(13) . ?
C21 F22 1.389(15) . ?
C21 C22 1.461(17) . ?
C22 F24 1.333(11) . ?
C22 F25 1.438(14) . ?
C22 C23 1.554(14) . ?
C23 F27 1.332(9) . ?
C23 F26 1.341(9) . ?
C23 C24 1.518(10) . ?
C24 C25 1.367(10) . ?
C25 C26 1.446(10) . ?
C25 C30 1.531(9) . ?
C26 C27 1.506(9) . ?
C27 C31 1.507(10) . ?
C27 C32 1.573(10) . ?
C27 C28 1.583(10) . ?
C28 C29 1.539(11) . ?
C28 H28A 0.9900 . ?
C28 H28B 0.9900 . ?
C29 C30 1.525(11) . ?
C29 H29A 0.9900 . ?
C29 H29B 0.9900 . ?
C30 C32 1.552(10) . ?
C30 H30 1.0000 . ?
C31 H31A 0.9800 . ?
C31 H31B 0.9800 . ?
C31 H31C 0.9800 . ?
C32 C33 1.514(10) . ?
C32 C34 1.523(10) . ?
C33 H33A 0.9800 . ?
C33 H33B 0.9800 . ?
C33 H33C 0.9800 . ?
C34 H34A 0.9800 . ?
C34 H34B 0.9800 . ?
C34 H34C 0.9800 . ?
C41 F41 1.311(15) . ?
C41 F43 1.330(11) . ?
C41 F42 1.359(16) . ?
C41 C42 1.469(15) . ?
C42 F44 1.340(12) . ?
C42 F45 1.387(15) . ?
C42 C43 1.549(13) . ?
C43 F47 1.349(9) . ?
C43 F46 1.356(11) . ?
C43 C44 1.524(11) . ?
C44 C45 1.378(11) . ?
C45 C46 1.429(11) . ?
C45 C50 1.522(10) . ?
C46 C47 1.517(10) . ?
C47 C51 1.499(12) . ?
C47 C52 1.560(12) . ?
C47 C48 1.570(11) . ?
C48 C49 1.558(13) . ?
C48 H48A 0.9900 . ?
C48 H48B 0.9900 . ?
C49 C50 1.543(11) . ?
C49 H49A 0.9900 . ?
C49 H49B 0.9900 . ?
C50 C52 1.554(14) . ?
C50 H50 1.0000 . ?
C51 H51A 0.9800 . ?
C51 H51B 0.9800 . ?
C51 H51C 0.9800 . ?
C52 C54 1.528(11) . ?
C52 C53 1.565(11) . ?
C53 H53A 0.9800 . ?
C53 H53B 0.9800 . ?
C53 H53C 0.9800 . ?
C54 H54A 0.9800 . ?
C54 H54B 0.9800 . ?
C54 H54C 0.9800 . ?
C61 C62 1.372(9) . ?
C61 H61 0.9500 . ?
C62 C63 1.374(8) . ?
C62 H62 0.9500 . ?
C63 H63 0.9500 . ?
C64 C65 1.485(9) . ?
C66 C67 1.396(10) . ?
C66 H66 0.9500 . ?
C67 C68 1.369(11) . ?
C67 C69 1.485(11) . ?
C68 H68 0.9500 . ?
C69 H69A 0.9800 . ?
C69 H69B 0.9800 . ?
C69 H69C 0.9800 . ?
C101 F103 1.284(10) . ?
C101 F101 1.302(10) . ?
C101 F102 1.341(10) . ?
C101 C102 1.553(11) . ?
C102 F104 1.347(8) . ?
C102 F105 1.357(8) . ?
C102 C103 1.525(10) . ?
C103 F107 1.346(8) . ?
C103 F106 1.363(8) . ?
C103 C104 1.540(9) . ?
C104 C105 1.358(10) . ?
C105 C106 1.423(10) . ?
C105 C110 1.533(10) . ?
C106 C107 1.527(10) . ?
C107 C111 1.518(10) . ?
C107 C112 1.552(10) . ?
C107 C108 1.568(10) . ?
C108 C109 1.555(11) . ?
C108 H10A 0.9900 . ?
C108 H10B 0.9900 . ?
C109 C110 1.550(11) . ?
C109 H10C 0.9900 . ?
C109 H10D 0.9900 . ?
C110 C112 1.540(11) . ?
C110 H110 1.0000 . ?
C111 H11D 0.9800 . ?
C111 H11E 0.9800 . ?
C111 H11F 0.9800 . ?
C112 C114 1.513(12) . ?
C112 C113 1.533(11) . ?
C113 H11G 0.9800 . ?
C113 H11H 0.9800 . ?
C113 H11I 0.9800 . ?
C114 H11J 0.9800 . ?
C114 H11K 0.9800 . ?
C114 H11L 0.9800 . ?
C121 F122 1.303(9) . ?
C121 F123 1.310(9) . ?
C121 F221 1.318(11) . ?
C121 F222 1.339(11) . ?
C121 F121 1.383(10) . ?
C121 F223 1.415(11) . ?
C121 C122 1.493(16) . ?
C122 F125 1.302(11) . ?
C122 F124 1.346(12) . ?
C122 C123 1.522(12) . ?
C123 F127 1.334(9) . ?
C123 F126 1.348(9) . ?
C123 C124 1.532(10) . ?
C124 C125 1.383(11) . ?
C125 C126 1.431(10) . ?
C125 C130 1.518(11) . ?
C126 C127 1.519(10) . ?
C127 C131 1.509(11) . ?
C127 C132 1.560(10) . ?
C127 C128 1.566(10) . ?
C128 C129 1.550(11) . ?
C128 H12A 0.9900 . ?
C128 H12B 0.9900 . ?
C129 C130 1.544(12) . ?
C129 H12C 0.9900 . ?
C129 H12D 0.9900 . ?
C130 C132 1.546(12) . ?
C130 H130 1.0000 . ?
C131 H13D 0.9800 . ?
C131 H13E 0.9800 . ?
C131 H13F 0.9800 . ?
C132 C134 1.528(11) . ?
C132 C133 1.531(11) . ?
C133 H13G 0.9800 . ?
C133 H13H 0.9800 . ?
C133 H13I 0.9800 . ?
C134 H13J 0.9800 . ?
C134 H13K 0.9800 . ?
C134 H13L 0.9800 . ?
C141 F143 1.322(17) . ?
C141 F142 1.333(15) . ?
C141 C142 1.369(18) . ?
C141 F141 1.511(19) . ?
C142 F145 1.380(14) . ?
C142 F144 1.510(17) . ?
C142 C143 1.524(16) . ?
C143 F147 1.326(9) . ?
C143 F146 1.331(9) . ?
C143 C144 1.526(10) . ?
C144 C145 1.379(10) . ?
C145 C146 1.419(10) . ?
C145 C150 1.530(10) . ?
C146 C147 1.528(9) . ?
C147 C151 1.484(11) . ?
C147 C148 1.544(11) . ?
C147 C152 1.553(11) . ?
C148 C149 1.548(11) . ?
C148 H14D 0.9900 . ?
C148 H14E 0.9900 . ?
C149 C150 1.554(13) . ?
C149 H14F 0.9900 . ?
C149 H14G 0.9900 . ?
C150 C152 1.564(12) . ?
C150 H150 1.0000 . ?
C151 H15A 0.9800 . ?
C151 H15B 0.9800 . ?
C151 H15C 0.9800 . ?
C152 C154 1.521(12) . ?
C152 C153 1.544(10) . ?
C153 H15D 0.9800 . ?
C153 H15E 0.9800 . ?
C153 H15F 0.9800 . ?
C154 H15G 0.9800 . ?
C154 H15H 0.9800 . ?
C154 H15I 0.9800 . ?

loop_
_geom_torsion_atom_site_label_1
_geom_torsion_atom_site_label_2
_geom_torsion_atom_site_label_3
_geom_torsion_atom_site_label_4
_geom_torsion
_geom_torsion_site_symmetry_1
_geom_torsion_site_symmetry_2
_geom_torsion_site_symmetry_3
_geom_torsion_site_symmetry_4
_geom_torsion_publ_flag
Dy1 O7 N4 C68 -115.2(6) . . . . ?
Dy1 O7 N4 C65 66.9(7) . . . . ?
F3 C1 C2 F4 172.4(10) . . . . ?
F2 C1 C2 F4 -65.3(11) . . . . ?
F1 C1 C2 F4 52.7(13) . . . . ?
F3 C1 C2 F5 56.6(12) . . . . ?
F2 C1 C2 F5 178.9(7) . . . . ?
F1 C1 C2 F5 -63.1(11) . . . . ?
F3 C1 C2 C3 -63.9(14) . . . . ?
F2 C1 C2 C3 58.4(11) . . . . ?
F1 C1 C2 C3 176.4(9) . . . . ?
F4 C2 C3 F7 -63.2(8) . . . . ?
F5 C2 C3 F7 55.0(8) . . . . ?
C1 C2 C3 F7 173.2(9) . . . . ?
F4 C2 C3 F6 49.1(8) . . . . ?
F5 C2 C3 F6 167.3(6) . . . . ?
C1 C2 C3 F6 -74.6(10) . . . . ?
F4 C2 C3 C4 172.4(6) . . . . ?
F5 C2 C3 C4 -69.5(8) . . . . ?
C1 C2 C3 C4 48.7(12) . . . . ?
Dy1 O1 C4 C5 30.6(10) . . . . ?
Dy1 O1 C4 C3 -152.6(5) . . . . ?
F7 C3 C4 O1 150.4(6) . . . . ?
F6 C3 C4 O1 32.3(8) . . . . ?
C2 C3 C4 O1 -89.3(8) . . . . ?
F7 C3 C4 C5 -32.5(10) . . . . ?
F6 C3 C4 C5 -150.6(7) . . . . ?
C2 C3 C4 C5 87.7(9) . . . . ?
O1 C4 C5 C6 -3.9(12) . . . . ?
C3 C4 C5 C6 179.5(6) . . . . ?
O1 C4 C5 C10 176.5(7) . . . . ?
C3 C4 C5 C10 -0.1(13) . . . . ?
Dy1 O2 C6 C5 -11.0(10) . . . . ?
Dy1 O2 C6 C7 164.4(5) . . . . ?
C4 C5 C6 O2 -5.7(12) . . . . ?
C10 C5 C6 O2 174.0(7) . . . . ?
C4 C5 C6 C7 178.3(7) . . . . ?
C10 C5 C6 C7 -2.0(7) . . . . ?
O2 C6 C7 C11 21.2(10) . . . . ?
C5 C6 C7 C11 -162.6(6) . . . . ?
O2 C6 C7 C12 150.6(7) . . . . ?
C5 C6 C7 C12 -33.2(7) . . . . ?
O2 C6 C7 C8 -104.6(8) . . . . ?
C5 C6 C7 C8 71.6(7) . . . . ?
C6 C7 C8 C9 -70.6(7) . . . . ?
C11 C7 C8 C9 163.8(6) . . . . ?
C12 C7 C8 C9 33.2(7) . . . . ?
C7 C8 C9 C10 1.9(8) . . . . ?
C4 C5 C10 C9 109.0(9) . . . . ?
C6 C5 C10 C9 -70.6(7) . . . . ?
C4 C5 C10 C12 -144.0(8) . . . . ?
C6 C5 C10 C12 36.3(7) . . . . ?
C8 C9 C10 C5 68.6(8) . . . . ?
C8 C9 C10 C12 -36.4(7) . . . . ?
C6 C7 C12 C13 -65.3(8) . . . . ?
C11 C7 C12 C13 61.0(9) . . . . ?
C8 C7 C12 C13 -171.2(6) . . . . ?
C6 C7 C12 C14 170.7(7) . . . . ?
C11 C7 C12 C14 -63.1(9) . . . . ?
C8 C7 C12 C14 64.8(8) . . . . ?
C6 C7 C12 C10 52.8(6) . . . . ?
C11 C7 C12 C10 179.1(6) . . . . ?
C8 C7 C12 C10 -53.1(6) . . . . ?
C5 C10 C12 C13 64.3(7) . . . . ?
C9 C10 C12 C13 174.1(6) . . . . ?
C5 C10 C12 C7 -54.3(6) . . . . ?
C9 C10 C12 C7 55.5(6) . . . . ?
C5 C10 C12 C14 -172.0(6) . . . . ?
C9 C10 C12 C14 -62.2(8) . . . . ?
F23 C21 C22 F24 48.3(16) . . . . ?
F21 C21 C22 F24 172.7(10) . . . . ?
F22 C21 C22 F24 -68.7(11) . . . . ?
F23 C21 C22 F25 -62.0(13) . . . . ?
F21 C21 C22 F25 62.4(12) . . . . ?
F22 C21 C22 F25 -179.0(7) . . . . ?
F23 C21 C22 C23 179.0(10) . . . . ?
F21 C21 C22 C23 -56.6(17) . . . . ?
F22 C21 C22 C23 62.0(13) . . . . ?
F24 C22 C23 F27 50.5(11) . . . . ?
F25 C22 C23 F27 164.9(7) . . . . ?
C21 C22 C23 F27 -80.0(13) . . . . ?
F24 C22 C23 F26 -61.8(10) . . . . ?
F25 C22 C23 F26 52.6(9) . . . . ?
C21 C22 C23 F26 167.6(11) . . . . ?
F24 C22 C23 C24 177.8(7) . . . . ?
F25 C22 C23 C24 -67.8(10) . . . . ?
C21 C22 C23 C24 47.3(14) . . . . ?
Dy1 O3 C24 C25 -6.3(11) . . . . ?
Dy1 O3 C24 C23 175.7(5) . . . . ?
F27 C23 C24 O3 -172.5(7) . . . . ?
F26 C23 C24 O3 -52.8(8) . . . . ?
C22 C23 C24 O3 64.4(9) . . . . ?
F27 C23 C24 C25 9.5(11) . . . . ?
F26 C23 C24 C25 129.2(7) . . . . ?
C22 C23 C24 C25 -113.6(9) . . . . ?
O3 C24 C25 C26 -5.7(11) . . . . ?
C23 C24 C25 C26 172.0(7) . . . . ?
O3 C24 C25 C30 178.2(7) . . . . ?
C23 C24 C25 C30 -4.1(13) . . . . ?
Dy1 O4 C26 C25 11.1(11) . . . . ?
Dy1 O4 C26 C27 -168.3(5) . . . . ?
C24 C25 C26 O4 2.5(11) . . . . ?
C30 C25 C26 O4 179.6(7) . . . . ?
C24 C25 C26 C27 -178.0(6) . . . . ?
C30 C25 C26 C27 -0.8(7) . . . . ?
O4 C26 C27 C31 15.6(10) . . . . ?
C25 C26 C27 C31 -164.0(6) . . . . ?
O4 C26 C27 C32 145.8(7) . . . . ?
C25 C26 C27 C32 -33.7(7) . . . . ?
O4 C26 C27 C28 -110.2(7) . . . . ?
C25 C26 C27 C28 70.3(7) . . . . ?
C26 C27 C28 C29 -70.4(7) . . . . ?
C31 C27 C28 C29 163.7(6) . . . . ?
C32 C27 C28 C29 33.2(7) . . . . ?
C27 C28 C29 C30 2.1(7) . . . . ?
C28 C29 C30 C25 68.4(7) . . . . ?
C28 C29 C30 C32 -37.6(7) . . . . ?
C24 C25 C30 C29 104.9(9) . . . . ?
C26 C25 C30 C29 -71.6(7) . . . . ?
C24 C25 C30 C32 -147.7(8) . . . . ?
C26 C25 C30 C32 35.8(7) . . . . ?
C29 C30 C32 C33 -60.7(8) . . . . ?
C25 C30 C32 C33 -170.6(6) . . . . ?
C29 C30 C32 C34 172.6(6) . . . . ?
C25 C30 C32 C34 62.7(7) . . . . ?
C29 C30 C32 C27 56.5(6) . . . . ?
C25 C30 C32 C27 -53.4(6) . . . . ?
C26 C27 C32 C33 170.6(6) . . . . ?
C31 C27 C32 C33 -62.5(9) . . . . ?
C28 C27 C32 C33 64.7(7) . . . . ?
C26 C27 C32 C34 -65.3(7) . . . . ?
C31 C27 C32 C34 61.7(8) . . . . ?
C28 C27 C32 C34 -171.1(6) . . . . ?
C26 C27 C32 C30 52.5(6) . . . . ?
C31 C27 C32 C30 179.4(6) . . . . ?
C28 C27 C32 C30 -53.4(6) . . . . ?
F41 C41 C42 F44 170.0(11) . . . . ?
F43 C41 C42 F44 50.2(18) . . . . ?
F42 C41 C42 F44 -70.6(13) . . . . ?
F41 C41 C42 F45 53.2(13) . . . . ?
F43 C41 C42 F45 -66.6(15) . . . . ?
F42 C41 C42 F45 172.6(9) . . . . ?
F41 C41 C42 C43 -65.9(19) . . . . ?
F43 C41 C42 C43 174.3(12) . . . . ?
F42 C41 C42 C43 53.5(16) . . . . ?
F44 C42 C43 F47 -59.8(13) . . . . ?
F45 C42 C43 F47 56.9(10) . . . . ?
C41 C42 C43 F47 176.5(12) . . . . ?
F44 C42 C43 F46 52.7(12) . . . . ?
F45 C42 C43 F46 169.4(7) . . . . ?
C41 C42 C43 F46 -70.9(14) . . . . ?
F44 C42 C43 C44 175.0(10) . . . . ?
F45 C42 C43 C44 -68.3(11) . . . . ?
C41 C42 C43 C44 51.3(17) . . . . ?
Dy1 O5 C44 C45 6.5(12) . . . . ?
Dy1 O5 C44 C43 -176.1(5) . . . . ?
F47 C43 C44 O5 152.6(7) . . . . ?
F46 C43 C44 O5 36.5(9) . . . . ?
C42 C43 C44 O5 -85.2(11) . . . . ?
F47 C43 C44 C45 -29.9(11) . . . . ?
F46 C43 C44 C45 -146.0(7) . . . . ?
C42 C43 C44 C45 92.3(11) . . . . ?
O5 C44 C45 C46 -9.2(12) . . . . ?
C43 C44 C45 C46 173.6(7) . . . . ?
O5 C44 C45 C50 176.6(7) . . . . ?
C43 C44 C45 C50 -0.5(13) . . . . ?
Dy1 O6 C46 C45 4.7(10) . . . . ?
Dy1 O6 C46 C47 -176.9(4) . . . . ?
C44 C45 C46 O6 3.6(12) . . . . ?
C50 C45 C46 O6 179.2(7) . . . . ?
C44 C45 C46 C47 -175.1(7) . . . . ?
C50 C45 C46 C47 0.5(7) . . . . ?
O6 C46 C47 C51 16.5(10) . . . . ?
C45 C46 C47 C51 -164.7(7) . . . . ?
O6 C46 C47 C52 146.6(7) . . . . ?
C45 C46 C47 C52 -34.7(7) . . . . ?
O6 C46 C47 C48 -109.9(8) . . . . ?
C45 C46 C47 C48 68.9(7) . . . . ?
C51 C47 C48 C49 162.6(7) . . . . ?
C46 C47 C48 C49 -69.6(8) . . . . ?
C52 C47 C48 C49 32.8(8) . . . . ?
C47 C48 C49 C50 2.5(8) . . . . ?
C44 C45 C50 C49 101.8(10) . . . . ?
C46 C45 C50 C49 -73.1(8) . . . . ?
C44 C45 C50 C52 -150.9(9) . . . . ?
C46 C45 C50 C52 34.2(7) . . . . ?
C48 C49 C50 C45 68.4(9) . . . . ?
C48 C49 C50 C52 -37.6(8) . . . . ?
C45 C50 C52 C54 64.6(8) . . . . ?
C49 C50 C52 C54 174.8(7) . . . . ?
C45 C50 C52 C47 -53.1(7) . . . . ?
C49 C50 C52 C47 57.1(7) . . . . ?
C45 C50 C52 C53 -171.0(8) . . . . ?
C49 C50 C52 C53 -60.8(9) . . . . ?
C51 C47 C52 C54 63.1(10) . . . . ?
C46 C47 C52 C54 -65.0(9) . . . . ?
C48 C47 C52 C54 -170.6(8) . . . . ?
C51 C47 C52 C50 -179.7(6) . . . . ?
C46 C47 C52 C50 52.2(7) . . . . ?
C48 C47 C52 C50 -53.4(7) . . . . ?
C51 C47 C52 C53 -60.8(10) . . . . ?
C46 C47 C52 C53 171.2(7) . . . . ?
C48 C47 C52 C53 65.5(9) . . . . ?
C64 N1 C61 C62 2.7(9) . . . . ?
Dy1 N1 C61 C62 -167.9(5) . . . . ?
N1 C61 C62 C63 -1.3(11) . . . . ?
C64 N2 C63 C62 0.6(10) . . . . ?
Dy2 N2 C63 C62 -172.5(6) . . . . ?
C61 C62 C63 N2 -0.4(11) . . . . ?
C61 N1 C64 N2 -2.6(9) . . . . ?
Dy1 N1 C64 N2 166.8(5) . . . . ?
C61 N1 C64 C65 179.1(6) . . . . ?
Dy1 N1 C64 C65 -11.4(8) . . . . ?
C63 N2 C64 N1 1.0(10) . . . . ?
Dy2 N2 C64 N1 174.1(5) . . . . ?
C63 N2 C64 C65 179.4(6) . . . . ?
Dy2 N2 C64 C65 -7.6(7) . . . . ?
C66 N3 C65 N4 4.8(10) . . . . ?
Dy2 N3 C65 N4 -147.3(5) . . . . ?
C66 N3 C65 C64 -176.2(6) . . . . ?
Dy2 N3 C65 C64 31.7(7) . . . . ?
O7 N4 C65 N3 173.8(6) . . . . ?
C68 N4 C65 N3 -4.0(10) . . . . ?
O7 N4 C65 C64 -5.2(10) . . . . ?
C68 N4 C65 C64 177.0(7) . . . . ?
N1 C64 C65 N3 162.2(6) . . . . ?
N2 C64 C65 N3 -16.3(8) . . . . ?
N1 C64 C65 N4 -18.8(9) . . . . ?
N2 C64 C65 N4 162.8(6) . . . . ?
C65 N3 C66 C67 -2.3(12) . . . . ?
Dy2 N3 C66 C67 150.1(7) . . . . ?
N3 C66 C67 C68 -1.1(14) . . . . ?
N3 C66 C67 C69 -178.9(11) . . . . ?
O7 N4 C68 C67 -177.3(8) . . . . ?
C65 N4 C68 C67 0.6(13) . . . . ?
C66 C67 C68 N4 1.8(14) . . . . ?
C69 C67 C68 N4 179.6(11) . . . . ?
F103 C101 C102 F104 100.4(9) . . . . ?
F101 C101 C102 F104 -21.3(9) . . . . ?
F102 C101 C102 F104 -138.4(7) . . . . ?
F103 C101 C102 F105 -14.3(10) . . . . ?
F101 C101 C102 F105 -136.0(7) . . . . ?
F102 C101 C102 F105 106.9(7) . . . . ?
F103 C101 C102 C103 -133.6(9) . . . . ?
F101 C101 C102 C103 104.7(8) . . . . ?
F102 C101 C102 C103 -12.4(10) . . . . ?
F104 C102 C103 F107 -172.8(5) . . . . ?
F105 C102 C103 F107 -56.8(7) . . . . ?
C101 C102 C103 F107 62.2(8) . . . . ?
F104 C102 C103 F106 -59.6(7) . . . . ?
F105 C102 C103 F106 56.4(7) . . . . ?
C101 C102 C103 F106 175.4(6) . . . . ?
F104 C102 C103 C104 61.4(8) . . . . ?
F105 C102 C103 C104 177.4(5) . . . . ?
C101 C102 C103 C104 -63.7(9) . . . . ?
Dy2 O101 C104 C105 10.8(11) . . . . ?
Dy2 O101 C104 C103 -169.5(4) . . . . ?
F107 C103 C104 O101 -118.3(7) . . . . ?
F106 C103 C104 O101 125.5(6) . . . . ?
C102 C103 C104 O101 5.9(9) . . . . ?
F107 C103 C104 C105 61.5(8) . . . . ?
F106 C103 C104 C105 -54.7(8) . . . . ?
C102 C103 C104 C105 -174.3(6) . . . . ?
O101 C104 C105 C106 -0.9(11) . . . . ?
C103 C104 C105 C106 179.4(6) . . . . ?
O101 C104 C105 C110 -179.0(7) . . . . ?
C103 C104 C105 C110 1.2(12) . . . . ?
Dy2 O102 C106 C105 -7.4(10) . . . . ?
Dy2 O102 C106 C107 170.0(5) . . . . ?
C104 C105 C106 O102 -0.2(11) . . . . ?
C110 C105 C106 O102 178.3(7) . . . . ?
C104 C105 C106 C107 -178.0(7) . . . . ?
C110 C105 C106 C107 0.5(7) . . . . ?
O102 C106 C107 C111 18.3(10) . . . . ?
C105 C106 C107 C111 -163.9(6) . . . . ?
O102 C106 C107 C112 148.1(7) . . . . ?
C105 C106 C107 C112 -34.0(7) . . . . ?
O102 C106 C107 C108 -107.3(7) . . . . ?
C105 C106 C107 C108 70.6(7) . . . . ?
C111 C107 C108 C109 164.0(7) . . . . ?
C106 C107 C108 C109 -70.5(7) . . . . ?
C112 C107 C108 C109 33.2(7) . . . . ?
C107 C108 C109 C110 2.0(8) . . . . ?
C104 C105 C110 C112 -148.0(8) . . . . ?
C106 C105 C110 C112 33.6(8) . . . . ?
C104 C105 C110 C109 105.7(9) . . . . ?
C106 C105 C110 C109 -72.7(7) . . . . ?
C108 C109 C110 C105 68.7(7) . . . . ?
C108 C109 C110 C112 -37.0(8) . . . . ?
C105 C110 C112 C114 65.7(8) . . . . ?
C109 C110 C112 C114 173.9(7) . . . . ?
C105 C110 C112 C113 -170.1(7) . . . . ?
C109 C110 C112 C113 -61.8(8) . . . . ?
C105 C110 C112 C107 -51.9(7) . . . . ?
C109 C110 C112 C107 56.4(7) . . . . ?
C111 C107 C112 C114 59.2(9) . . . . ?
C106 C107 C112 C114 -67.3(8) . . . . ?
C108 C107 C112 C114 -173.1(7) . . . . ?
C111 C107 C112 C113 -63.6(10) . . . . ?
C106 C107 C112 C113 169.9(7) . . . . ?
C108 C107 C112 C113 64.1(8) . . . . ?
C111 C107 C112 C110 178.1(7) . . . . ?
C106 C107 C112 C110 51.6(7) . . . . ?
C108 C107 C112 C110 -54.3(7) . . . . ?
F122 C121 C122 F125 67.6(12) . . . . ?
F123 C121 C122 F125 -160.8(10) . . . . ?
F221 C121 C122 F125 -122.8(16) . . . . ?
F222 C121 C122 F125 49.5(19) . . . . ?
F121 C121 C122 F125 -47.2(10) . . . . ?
F223 C121 C122 F125 147.5(14) . . . . ?
F122 C121 C122 F124 -45.8(11) . . . . ?
F123 C121 C122 F124 85.8(11) . . . . ?
F221 C121 C122 F124 123.9(16) . . . . ?
F222 C121 C122 F124 -63.9(18) . . . . ?
F121 C121 C122 F124 -160.6(9) . . . . ?
F223 C121 C122 F124 34.1(14) . . . . ?
F122 C121 C122 C123 -166.0(9) . . . . ?
F123 C121 C122 C123 -34.4(11) . . . . ?
F221 C121 C122 C123 3.6(17) . . . . ?
F222 C121 C122 C123 175.8(18) . . . . ?
F121 C121 C122 C123 79.1(9) . . . . ?
F223 C121 C122 C123 -86.1(13) . . . . ?
F125 C122 C123 F127 72.3(11) . . . . ?
F124 C122 C123 F127 -171.3(9) . . . . ?
C121 C122 C123 F127 -53.1(10) . . . . ?
F125 C122 C123 F126 -173.1(9) . . . . ?
F124 C122 C123 F126 -56.6(11) . . . . ?
C121 C122 C123 F126 61.5(10) . . . . ?
F125 C122 C123 C124 -52.6(11) . . . . ?
F124 C122 C123 C124 63.8(11) . . . . ?
C121 C122 C123 C124 -178.0(7) . . . . ?
Dy2 O103 C124 C125 -11.6(11) . . . . ?
Dy2 O103 C124 C123 169.7(5) . . . . ?
F127 C123 C124 O103 162.3(7) . . . . ?
F126 C123 C124 O103 44.6(9) . . . . ?
C122 C123 C124 O103 -75.8(8) . . . . ?
F127 C123 C124 C125 -16.5(11) . . . . ?
F126 C123 C124 C125 -134.1(8) . . . . ?
C122 C123 C124 C125 105.5(9) . . . . ?
O103 C124 C125 C126 -8.1(11) . . . . ?
C123 C124 C125 C126 170.5(7) . . . . ?
O103 C124 C125 C130 179.5(7) . . . . ?
C123 C124 C125 C130 -1.9(13) . . . . ?
Dy2 O104 C126 C125 17.2(10) . . . . ?
Dy2 O104 C126 C127 -166.5(5) . . . . ?
C124 C125 C126 O104 4.3(11) . . . . ?
C130 C125 C126 O104 178.6(7) . . . . ?
C124 C125 C126 C127 -172.5(7) . . . . ?
C130 C125 C126 C127 1.7(7) . . . . ?
O104 C126 C127 C131 17.1(10) . . . . ?
C125 C126 C127 C131 -165.9(6) . . . . ?
O104 C126 C127 C132 147.3(6) . . . . ?
C125 C126 C127 C132 -35.6(7) . . . . ?
O104 C126 C127 C128 -108.2(7) . . . . ?
C125 C126 C127 C128 68.8(7) . . . . ?
C131 C127 C128 C129 163.6(6) . . . . ?
C126 C127 C128 C129 -71.1(7) . . . . ?
C132 C127 C128 C129 31.8(7) . . . . ?
C127 C128 C129 C130 3.7(8) . . . . ?
C124 C125 C130 C129 99.8(10) . . . . ?
C126 C125 C130 C129 -73.4(7) . . . . ?
C124 C125 C130 C132 -153.3(8) . . . . ?
C126 C125 C130 C132 33.4(8) . . . . ?
C128 C129 C130 C125 67.4(8) . . . . ?
C128 C129 C130 C132 -38.6(7) . . . . ?
C125 C130 C132 C134 64.7(8) . . . . ?
C129 C130 C132 C134 174.4(6) . . . . ?
C125 C130 C132 C133 -170.2(7) . . . . ?
C129 C130 C132 C133 -60.5(8) . . . . ?
C125 C130 C132 C127 -52.8(7) . . . . ?
C129 C130 C132 C127 56.9(7) . . . . ?
C131 C127 C132 C134 61.3(10) . . . . ?
C126 C127 C132 C134 -64.8(8) . . . . ?
C128 C127 C132 C134 -170.9(7) . . . . ?
C131 C127 C132 C133 -62.5(10) . . . . ?
C126 C127 C132 C133 171.5(7) . . . . ?
C128 C127 C132 C133 65.4(8) . . . . ?
C131 C127 C132 C130 178.9(7) . . . . ?
C126 C127 C132 C130 52.9(7) . . . . ?
C128 C127 C132 C130 -53.2(7) . . . . ?
F143 C141 C142 F145 173.5(13) . . . . ?
F142 C141 C142 F145 45(2) . . . . ?
F141 C141 C142 F145 -73.3(14) . . . . ?
F143 C141 C142 F144 63.3(15) . . . . ?
F142 C141 C142 F144 -65.6(17) . . . . ?
F141 C141 C142 F144 176.5(8) . . . . ?
F143 C141 C142 C143 -57(2) . . . . ?
F142 C141 C142 C143 174.6(13) . . . . ?
F141 C141 C142 C143 56.6(18) . . . . ?
C141 C142 C143 F147 -79.5(18) . . . . ?
F145 C142 C143 F147 50.6(13) . . . . ?
F144 C142 C143 F147 168.3(8) . . . . ?
C141 C142 C143 F146 167.6(16) . . . . ?
F145 C142 C143 F146 -62.3(13) . . . . ?
F144 C142 C143 F146 55.4(11) . . . . ?
C141 C142 C143 C144 45(2) . . . . ?
F145 C142 C143 C144 175.3(9) . . . . ?
F144 C142 C143 C144 -67.0(12) . . . . ?
Dy2 O105 C144 C145 8.0(12) . . . . ?
Dy2 O105 C144 C143 -172.7(5) . . . . ?
F147 C143 C144 O105 37.9(9) . . . . ?
F146 C143 C144 O105 156.1(7) . . . . ?
C142 C143 C144 O105 -86.8(11) . . . . ?
F147 C143 C144 C145 -142.8(8) . . . . ?
F146 C143 C144 C145 -24.6(11) . . . . ?
C142 C143 C144 C145 92.4(11) . . . . ?
O105 C144 C145 C146 -9.1(13) . . . . ?
C143 C144 C145 C146 171.7(7) . . . . ?
O105 C144 C145 C150 174.9(8) . . . . ?
C143 C144 C145 C150 -4.3(14) . . . . ?
Dy2 O106 C146 C145 7.1(11) . . . . ?
Dy2 O106 C146 C147 -176.2(5) . . . . ?
C144 C145 C146 O106 1.5(13) . . . . ?
C150 C145 C146 O106 178.4(7) . . . . ?
C144 C145 C146 C147 -175.6(7) . . . . ?
C150 C145 C146 C147 1.2(8) . . . . ?
O106 C146 C147 C151 18.4(11) . . . . ?
C145 C146 C147 C151 -164.3(7) . . . . ?
O106 C146 C147 C148 -108.4(8) . . . . ?
C145 C146 C147 C148 68.9(7) . . . . ?
O106 C146 C147 C152 147.0(7) . . . . ?
C145 C146 C147 C152 -35.7(8) . . . . ?
C151 C147 C148 C149 161.6(7) . . . . ?
C146 C147 C148 C149 -70.5(8) . . . . ?
C152 C147 C148 C149 31.7(8) . . . . ?
C147 C148 C149 C150 3.3(8) . . . . ?
C144 C145 C150 C149 104.2(10) . . . . ?
C146 C145 C150 C149 -72.2(8) . . . . ?
C144 C145 C150 C152 -150.0(9) . . . . ?
C146 C145 C150 C152 33.6(8) . . . . ?
C148 C149 C150 C145 66.9(8) . . . . ?
C148 C149 C150 C152 -37.0(8) . . . . ?
C151 C147 C152 C154 61.7(9) . . . . ?
C146 C147 C152 C154 -65.4(8) . . . . ?
C148 C147 C152 C154 -171.0(6) . . . . ?
C151 C147 C152 C153 -62.0(10) . . . . ?
C146 C147 C152 C153 171.0(7) . . . . ?
C148 C147 C152 C153 65.3(9) . . . . ?
C151 C147 C152 C150 -179.6(6) . . . . ?
C146 C147 C152 C150 53.4(6) . . . . ?
C148 C147 C152 C150 -52.3(6) . . . . ?
C145 C150 C152 C154 64.8(8) . . . . ?
C149 C150 C152 C154 173.3(7) . . . . ?
C145 C150 C152 C153 -170.8(7) . . . . ?
C149 C150 C152 C153 -62.3(9) . . . . ?
C145 C150 C152 C147 -53.2(7) . . . . ?
C149 C150 C152 C147 55.3(6) . . . . ?
